data_2100706
loop_
_publ_author_name
'Rodriguez, Soraya MAria Belluga'
'Palatinus, Lukas'
'Chapuis, Gervais'

_publ_section_title
;
 Growth-induced incommensurability observed in the organic co-crystal
 hexamethylenetetramine resorcinol
;
_journal_coeditor_code SN5041
_journal_issue 6
_journal_name_full 'Acta Crystallographica Section B'
_journal_page_first 1043
_journal_page_last 1050
_journal_paper_doi 10.1107/S0108768106030382
_journal_volume 62
_journal_year 2006
_chemical_formula_structural 'C6 H12 N4 . C6 H6 O2'
_chemical_formula_sum 'C12 H18 N4 O2'
_chemical_formula_weight 250.3
_chemical_name_common 'hexamethylenetetramine resorcinol'
_chemical_name_systematic ' ?'
_space_group_ssg_name Xmcm(0\b0)s0s
_symmetry_cell_setting orthorhombic
_cell_angle_alpha 90
_cell_angle_beta 90
_cell_angle_gamma 90
_cell_formula_units_Z 4
_cell_length_a 10.3474
_cell_length_b 7.0763
_cell_length_c 16.8321
_cell_modulation_dimension 1
_cell_volume 1232.468
_computing_cell_refinement 'Xarea (Stoe & Cie GmbH, 2005)'
_computing_data_collection 'Xarea (Stoe & Cie GmbH, 2005)'
_computing_data_reduction 'Xarea (Stoe & Cie GmbH, 2005)'
_computing_molecular_graphics 'CrystalMaker (CrystalMaker Software Ltd., 2006)'
_computing_publication_material '(Jana2000; Petricek and Dusek, 2000)'
_computing_structure_refinement '(Jana2000; Petricek and Dusek, 2000)'
_computing_structure_solution 'SHELXS (Sheldrick, 1997)'
_diffrn_ambient_temperature 298
_diffrn_measured_fraction_theta_full 1.00
_diffrn_measurement_device_type 'IPDS II Stoe'
_diffrn_measurement_method 'Rotation method data acquisition using \w scans'
_diffrn_radiation_type 'Mo K\a'
_diffrn_radiation_wavelength 0.71069
_diffrn_reflns_av_R_equivalents 0.0845
_diffrn_reflns_av_sigmaI/netI 0.0094
_diffrn_reflns_limit_h_max 14
_diffrn_reflns_limit_h_min -14
_diffrn_reflns_limit_index_m_1_max 1
_diffrn_reflns_limit_index_m_1_min -1
_diffrn_reflns_limit_k_max 10
_diffrn_reflns_limit_k_min -10
_diffrn_reflns_limit_l_max 23
_diffrn_reflns_limit_l_min -23
_diffrn_reflns_number 26753
_diffrn_reflns_reduction_process ' Integration of the images was done by program Xarea (Stoe & Cie, 2005).'
_diffrn_reflns_theta_full 29.37
_diffrn_reflns_theta_max 29.37
_diffrn_reflns_theta_min 2.42
_exptl_absorpt_coefficient_mu 0.091
_exptl_absorpt_correction_T_max 1.000
_exptl_absorpt_correction_T_min 1.000
_exptl_absorpt_correction_type none
_exptl_crystal_colour colourless
_exptl_crystal_density_diffrn 1.2508
_exptl_crystal_description block
_exptl_crystal_F_000 536
_exptl_crystal_size_max 0.4
_exptl_crystal_size_mid 0.3
_exptl_crystal_size_min 0.2
_refine_diff_density_max 0.20
_refine_diff_density_min -0.13
_refine_ls_extinction_coef 4.2(3)
_refine_ls_extinction_method 'B-C type 1 Lorentzian isotropic (Becker & Coppens, 1974)'
_refine_ls_goodness_of_fit_ref 1.66
_refine_ls_hydrogen_treatment constr
_refine_ls_number_parameters 86
_refine_ls_number_reflns 2462
_refine_ls_R_factor_all 0.0932
_refine_ls_R_factor_gt 0.0435
_refine_ls_shift/su_max 0.0004
_refine_ls_shift/su_mean 0.0000
_refine_ls_structure_factor_coef F
_refine_ls_weighting_details w=1/(\s^2^(F)+0.0004F^2^)
_refine_ls_weighting_scheme sigma
_refine_ls_wR_factor_gt 0.0605
_refine_ls_wR_factor_ref 0.0716
_reflns_number_gt 1098
_reflns_number_total 2462
_reflns_threshold_expression I>3\s(I)
_cod_data_source_file sn5041.cif
_cod_data_source_block I
_cod_depositor_comments
;
The following automatic conversions were performed:
'_exptl_absorpt_correction_type' value 'None' changed to 'none' according
to '/home/saulius/struct/CIF-dictionaries/cif_core.dic' dictionary named
'cif_core.dic' version 2.4.1 from 2010-06-29.

Automatic conversion script
Id: cif_fix_enum 1527 2010-12-29 10:47:43Z saulius 

The following automatic conversions were performed:

'_exptl_absorpt_correction_type' value 'None' changed to 'none'
according to /home/saulius/struct/CIF-dictionaries/cif_core.dic
dictionary named 'cif_core.dic' version 2.4.1 from 2010-06-29.

Automatic conversion script
Id: cif_fix_values 1715 2011-07-08 13:25:40Z adriana 
;
_cod_original_cell_volume 1232.5
_cod_database_code 2100706

loop_
_space_group_symop_ssg_id
_space_group_symop_ssg_operation_algebraic
1 x1,x2,x3,x4
2 -x1,x2,x3,1/2+x4
3 x1,x2,1/2-x3,1/2+x4
4 -x1,x2,1/2-x3,x4
5 -x1,-x2,-x3,-x4
6 x1,-x2,-x3,1/2-x4
7 -x1,-x2,1/2+x3,1/2-x4
8 x1,-x2,1/2+x3,-x4
9 1/2+x1,1/2+x2,x3,1/2+x4
10 1/2-x1,1/2+x2,x3,x4
11 1/2+x1,1/2+x2,1/2-x3,x4
12 1/2-x1,1/2+x2,1/2-x3,1/2+x4
13 1/2-x1,1/2-x2,-x3,1/2-x4
14 1/2+x1,1/2-x2,-x3,-x4
15 1/2-x1,1/2-x2,1/2+x3,-x4
16 1/2+x1,1/2-x2,1/2+x3,1/2-x4

loop_
_atom_site_type_symbol
_atom_site_label
_atom_site_fract_x
_atom_site_fract_y
_atom_site_fract_z
_atom_site_U_iso_or_equiv
_atom_site_adp_type
_atom_site_calc_flag
_atom_site_occupancy
C C3a 0.1047(2) 0 0 0.0547(6) Uani d 0.5
C C4a -0.1596(4) 0 0 0.0625(7) Uani d 0.5
C C1a 0.0380(3) 0.1419(2) 0.03809(10) 0.0493(4) Uani d 0.5
C C2a -0.0946(3) 0.1434(2) 0.03839(10) 0.0561(5) Uani d 0.5
O O1a 0.1089(3) 0.2782(2) 0.07462(10) 0.0822(4) Uani d 0.5
H H13a 0.2003(10) 0 0 0.0656 Uiso d 0.5
H H14a -0.2551(11) 0 0 0.075 Uiso d 0.5
H H12a -0.1427(2) 0.246872 0.065995 0.0673 Uiso d 0.5
H H10a 0.0536(7) 0.3644(18) 0.1058(10) 0.0987 Uiso d 0.5
N N2a 0.5 0.03454(11) 0.32215(5) 0.0522(3) Uani d 1
N N1a 0.38296(11) 0.2764(2) 0.25 0.0719(4) Uani d 1
C C6a 0.5 -0.0808(2) 0.25 0.0542(4) Uani d 1
C C5a 0.5 0.3908(3) 0.25 0.0840(7) Uani d 1
C C7a 0.38507(8) 0.15547(19) 0.32013(5) 0.0680(3) Uani d 1
H H16a 0.5767(11) -0.1607(17) 0.25 0.065 Uiso d 1
H H15a 0.5 0.470(2) 0.3011(7) 0.1008 Uiso d 1
H H17a 0.305686 0.07491(11) 0.320931 0.0816 Uiso d 1
H H27a 0.382512 0.23558(11) 0.369042 0.0816 Uiso d 1

loop_
_atom_site_aniso_label
_atom_site_aniso_U_11
_atom_site_aniso_U_22
_atom_site_aniso_U_33
_atom_site_aniso_U_12
_atom_site_aniso_U_13
_atom_site_aniso_U_23
_atom_site_aniso_type_symbol
C3a 0.0430(10) 0.0659(12) 0.0553(10) 0 0 -0.0144(9) C
C4a 0.0448(11) 0.0617(12) 0.0810(15) 0 0 0.0025(10) C
C1a 0.0514(9) 0.0517(7) 0.0447(6) -0.0014(6) 0.0030(5) -0.0087(5) C
C2a 0.0533(8) 0.0547(8) 0.0602(8) 0.0088(7) 0.0098(7) 0.0018(6) C
O1a 0.0650(7) 0.0811(7) 0.1007(9) -0.0049(5) 0.0044(5) -0.0519(7) O
N2a 0.0670(5) 0.0440(4) 0.0457(4) 0 0 0.0076(3) N
N1a 0.0952(8) 0.0573(5) 0.0630(6) 0.0319(5) 0 0 N
C6a 0.0656(8) 0.0343(6) 0.0627(8) 0 0 0 C
C5a 0.1574(19) 0.0343(6) 0.0602(9) 0 0 0 C
C7a 0.0779(6) 0.0689(5) 0.0572(5) 0.0151(4) 0.0168(3) -0.0008(3) C

loop_
_atom_site_displace_Fourier_atom_site_label
_atom_site_displace_Fourier_axis
_atom_site_displace_Fourier_wave_vector_seq_id
_atom_site_displace_Fourier_param_cos
_atom_site_displace_Fourier_param_sin
C3a x 1 0 -0.00010(15)
C3a y 1 0.0090(2) 0
C3a z 1 -0.00386(11) 0
C4a x 1 0 -0.00010(15)
C4a y 1 0.0026(2) 0
C4a z 1 0.00692(11) 0
C1a x 1 0.00251(8) -0.00010(15)
C1a y 1 0.00739(18) 0.00049(10)
C1a z 1 -0.00114(9) -0.00032(7)
C2a x 1 0.00252(8) -0.00010(15)
C2a y 1 0.00419(18) 0.00050(10)
C2a z 1 0.00427(9) -0.00033(7)
O1a x 1 0.00491(16) -0.00010(15)
O1a y 1 0.0091(2) 0.0010(2)
O1a z 1 -0.00403(11) -0.00064(13)
H13a x 1 0 -0.00010(15)
H13a y 1 0.0113(3) 0
H13a z 1 -0.00776(14) 0
H14a x 1 0 -0.00010(15)
H14a y 1 0.0003(3) 0
H14a z 1 0.01081(14) 0
H12a x 1 0.00434(14) -0.00010(15)
H12a y 1 0.0030(2) 0.00085(18)
H12a z 1 0.00623(10) -0.00056(12)
H10a x 1 0.0073(2) -0.00010(15)
H10a y 1 0.00777(19) 0.0014(3)
H10a z 1 -0.00178(10) -0.00083(17)
N2a x 1 -0.00575(7) 0.00378(7)
N2a y 1 0 0
N2a z 1 0 0
N1a x 1 0 0
N1a y 1 0 0
N1a z 1 -0.00353(4) 0.00232(4)
C6a x 1 0 0
C6a y 1 0 0
C6a z 1 0 0
C5a x 1 0 0
C5a y 1 0 0
C5a z 1 0 0
C7a x 1 -0.00559(7) 0.00368(6)
C7a y 1 0 0
C7a z 1 -0.00346(4) 0.00228(4)
H16a x 1 0 0
H16a y 1 0 0
H16a z 1 0.00231(4) -0.00152(3)
H15a x 1 -0.00407(7) 0.00268(6)
H15a y 1 0 0
H15a z 1 0 0
H17a x 1 -0.00566(7) 0.00372(7)
H17a y 1 0 0
H17a z 1 -0.00586(7) 0.00385(7)
H27a x 1 -0.00949(11) 0.00624(11)
H27a y 1 0 0
H27a z 1 -0.00354(4) 0.00233(4)

loop_
_atom_site_Fourier_wave_vector_seq_id
_atom_site_Fourier_wave_vector_x
_atom_site_Fourier_wave_vector_z
1 0.00000 0.00000

loop_
_atom_site_occ_Fourier_atom_site_label
_atom_site_occ_Fourier_wave_vector_seq_id
_atom_site_occ_Fourier_param_cos
_atom_site_occ_Fourier_param_sin
C3a 1 0 0.2804
C4a 1 0 0.2804
C1a 1 0 0.2804
C2a 1 0 0.2804
O1a 1 0 0.2804
H13a 1 0 0.2804
H14a 1 0 0.2804
H12a 1 0 0.2804
H10a 1 0 0.2804

loop_
_atom_type_symbol
_atom_type_scat_dispersion_real
_atom_type_scat_dispersion_imag
_atom_type_scat_source
C 0.003 0.002 'International Tables Vol C Tables  4.2.6.8 and 6.1.1.1'
H 0.000 0.000 'International Tables Vol C Tables  4.2.6.8 and 6.1.1.1'
N 0.006 0.003 'International Tables Vol C Tables  4.2.6.8 and 6.1.1.1'
O 0.011 0.006 'International Tables Vol C Tables  4.2.6.8 and 6.1.1.1'

loop_
_cell_wave_vector_seq_id
_cell_wave_vector_x
_cell_wave_vector_y
_cell_wave_vector_z
1 0.00000 0.37640 0.00000

loop_
_geom_angle_atom_site_label_1
_geom_angle_atom_site_label_2
_geom_angle_atom_site_label_3
_geom_angle_site_symmetry_1
_geom_angle_site_symmetry_3
_geom_angle_publ_flag
_geom_angle_max
_geom_angle_min
_geom_angle_av
C4a C3a C1a . . yes 59.91(16) 59.86(15) 59.89(16)
C4a C3a C1a . 6_555 yes 59.91(16) 59.86(15) 59.89(16)
C4a C3a C2a . . yes 30.27(7) 30.22(7) 30.24(7)
C4a C3a C2a . 6_555 yes 30.27(7) 30.22(7) 30.24(7)
C4a C3a O1a . . yes 91.08(10) 91.06(10) 91.07(11)
C4a C3a O1a . 6_555 yes 91.08(10) 91.06(10) 91.07(11)
C4a C3a H13a . . yes 180 180 180
C4a C3a H10a . . yes 80.44(14) 80.41(15) 80.43(15)
C4a C3a H10a . 6_555 yes 80.44(14) 80.41(15) 80.43(15)
C4a C3a H27a . 15_554 yes 98.52(7) 86.84(7) 92.60(6)
C4a C3a H27a . 12_545 yes 98.49(7) 86.84(7) 92.37(6)
C1a C3a C1a . 6_555 yes 119.8(3) 119.7(2) 119.8(2)
C1a C3a C2a . . yes 29.65(15) 29.64(15) 29.64(15)
C1a C3a C2a . 6_555 yes 90.18(19) 90.08(17) 90.13(18)
C1a C3a O1a . . yes 31.21(16) 31.16(16) 31.18(16)
C1a C3a O1a . 6_555 yes 151.0(2) 150.9(2) 151.0(2)
C1a C3a H13a . . yes 120.14(19) 120.09(16) 120.11(17)
C1a C3a H10a . . yes 20.65(19) 20.6(2) 20.6(2)
C1a C3a H10a . 6_555 yes 140.3(2) 140.2(2) 140.3(2)
C1a C3a H27a . 15_554 yes 88.40(12) 80.78(11) 84.37(10)
C1a C3a H27a . 12_545 yes 100.19(13) 95.99(13) 98.16(10)
C1a C3a C1a 6_555 . yes 119.8(3) 119.7(2) 119.8(2)
C1a C3a C2a 6_555 . yes 90.18(19) 90.08(17) 90.13(18)
C1a C3a C2a 6_555 6_555 yes 29.65(15) 29.64(15) 29.64(15)
C1a C3a O1a 6_555 . yes 151.0(2) 150.9(2) 151.0(2)
C1a C3a O1a 6_555 6_555 yes 31.21(16) 31.16(16) 31.18(16)
C1a C3a H13a 6_555 . yes 120.14(19) 120.09(16) 120.11(17)
C1a C3a H10a 6_555 . yes 140.3(2) 140.2(2) 140.3(2)
C1a C3a H10a 6_555 6_555 yes 20.65(19) 20.6(2) 20.6(2)
C1a C3a H27a 6_555 15_554 yes 100.19(13) 96.01(13) 98.21(10)
C1a C3a H27a 6_555 12_545 yes 88.36(12) 80.78(11) 84.29(10)
C2a C3a C2a . 6_555 yes 60.54(10) 60.43(10) 60.49(10)
C2a C3a O1a . . yes 60.86(11) 60.80(11) 60.83(11)
C2a C3a O1a . 6_555 yes 121.34(14) 121.29(13) 121.31(14)
C2a C3a H13a . . yes 149.78(14) 149.73(7) 149.76(10)
C2a C3a H10a . . yes 50.23(15) 50.19(15) 50.21(15)
C2a C3a H10a . 6_555 yes 110.68(17) 110.61(17) 110.65(17)
C2a C3a H27a . 15_554 yes 93.89(8) 82.80(8) 88.17(7)
C2a C3a H27a . 12_545 yes 100.84(9) 91.71(8) 96.15(7)
C2a C3a C2a 6_555 . yes 60.54(10) 60.43(10) 60.49(10)
C2a C3a O1a 6_555 . yes 121.34(14) 121.29(13) 121.31(14)
C2a C3a O1a 6_555 6_555 yes 60.86(11) 60.80(11) 60.83(11)
C2a C3a H13a 6_555 . yes 149.78(14) 149.73(7) 149.76(10)
C2a C3a H10a 6_555 . yes 110.68(17) 110.61(17) 110.65(17)
C2a C3a H10a 6_555 6_555 yes 50.23(15) 50.19(15) 50.21(15)
C2a C3a H27a 6_555 15_554 yes 100.84(9) 91.72(8) 96.24(7)
C2a C3a H27a 6_555 12_545 yes 93.85(8) 82.80(8) 88.05(7)
O1a C3a O1a . 6_555 yes 177.86(18) 177.86(16) 177.86(17)
O1a C3a H13a . . yes 88.94(11) 88.92(11) 88.93(12)
O1a C3a H10a . . yes 10.86(17) 10.84(17) 10.85(17)
O1a C3a H10a . 6_555 yes 171.3(2) 171.23(19) 171.24(19)
O1a C3a H27a . 15_554 yes 83.02(8) 81.17(7) 81.90(7)
O1a C3a H27a . 12_545 yes 98.94(8) 96.69(9) 98.04(7)
O1a C3a O1a 6_555 . yes 177.86(18) 177.86(16) 177.86(17)
O1a C3a H13a 6_555 . yes 88.94(11) 88.92(11) 88.93(12)
O1a C3a H10a 6_555 . yes 171.3(2) 171.23(19) 171.24(19)
O1a C3a H10a 6_555 6_555 yes 10.86(17) 10.84(17) 10.85(17)
O1a C3a H27a 6_555 15_554 yes 98.94(8) 96.69(9) 98.03(7)
O1a C3a H27a 6_555 12_545 yes 82.99(8) 81.17(7) 81.88(7)
H13a C3a H10a . . yes 99.6(2) 99.56(15) 99.57(17)
H13a C3a H10a . 6_555 yes 99.6(2) 99.56(15) 99.57(17)
H13a C3a H27a . 15_554 yes 93.16(17) 81.48(17) 87.40(11)
H13a C3a H27a . 12_545 yes 93.16(17) 81.51(17) 87.63(11)
H27a C3a H27a 15_554 12_545 yes 175.28(11) 174.30(9) 174.86(9)
H27a C3a H27a 12_545 15_554 yes 175.28(11) 174.30(9) 174.86(9)
C3a C4a C1a . . yes 30.23(8) 30.17(8) 30.20(8)
C3a C4a C1a . 6_555 yes 30.23(8) 30.17(8) 30.20(8)
C3a C4a C2a . . yes 60.8(2) 60.7(2) 60.7(2)
C3a C4a C2a . 6_555 yes 60.8(2) 60.7(2) 60.7(2)
C3a C4a O1a . 9_445 yes 143.59(10) 140.95(7) 142.53(9)
C3a C4a O1a . 14_455 yes 143.54(10) 140.95(7) 142.47(9)
C3a C4a H14a . . yes 180 180 180
C3a C4a H12a . . yes 85.17(14) 85.15(14) 85.16(14)
C3a C4a H12a . 13_455 yes 135.51(7) 130.63(9) 132.55(8)
C3a C4a H12a . 10_445 yes 135.51(7) 130.64(9) 132.61(8)
C3a C4a H12a . 6_555 yes 85.17(14) 85.15(14) 85.16(14)
C3a C4a H27a . 11_445 yes 87.13(10) 75.77(9) 81.73(9)
C3a C4a H27a . 16_454 yes 87.13(10) 75.74(9) 81.50(9)
C1a C4a C1a . 6_555 yes 60.45(13) 60.35(13) 60.40(13)
C1a C4a C2a . . yes 30.55(18) 30.54(18) 30.54(18)
C1a C4a C2a . 6_555 yes 91.0(3) 90.9(2) 90.9(3)
C1a C4a O1a . 9_445 yes 145.28(11) 141.77(8) 143.92(9)
C1a C4a O1a . 14_455 yes 124.68(9) 123.82(7) 124.29(8)
C1a C4a H14a . . yes 149.83(15) 149.77(8) 149.80(11)
C1a C4a H12a . . yes 54.98(12) 54.94(11) 54.96(11)
C1a C4a H12a . 13_455 yes 117.77(6) 115.04(9) 116.39(7)
C1a C4a H12a . 10_445 yes 140.09(7) 134.53(10) 136.47(8)
C1a C4a H12a . 6_555 yes 115.4(2) 115.33(19) 115.36(19)
C1a C4a H27a . 11_445 yes 91.75(11) 81.31(10) 86.81(10)
C1a C4a H27a . 16_454 yes 83.27(10) 74.08(9) 78.69(9)
C1a C4a C1a 6_555 . yes 60.45(13) 60.35(13) 60.40(13)
C1a C4a C2a 6_555 . yes 91.0(3) 90.9(2) 90.9(3)
C1a C4a C2a 6_555 6_555 yes 30.55(18) 30.54(18) 30.54(18)
C1a C4a O1a 6_555 9_445 yes 124.68(9) 123.82(7) 124.29(8)
C1a C4a O1a 6_555 14_455 yes 145.24(11) 141.77(8) 143.85(9)
C1a C4a H14a 6_555 . yes 149.83(15) 149.77(8) 149.80(11)
C1a C4a H12a 6_555 . yes 115.4(2) 115.33(19) 115.36(19)
C1a C4a H12a 6_555 13_455 yes 140.09(7) 134.53(10) 136.47(8)
C1a C4a H12a 6_555 10_445 yes 117.77(6) 115.10(9) 116.43(7)
C1a C4a H12a 6_555 6_555 yes 54.98(12) 54.94(11) 54.96(11)
C1a C4a H27a 6_555 11_445 yes 83.27(10) 74.10(9) 78.78(9)
C1a C4a H27a 6_555 16_454 yes 91.75(11) 81.31(10) 86.71(10)
C2a C4a C2a . 6_555 yes 121.5(4) 121.4(4) 121.5(4)
C2a C4a O1a . 9_445 yes 127.83(18) 125.35(16) 126.91(17)
C2a C4a O1a . 14_455 yes 100.37(16) 99.98(17) 100.10(16)
C2a C4a H14a . . yes 119.3(2) 119.2(2) 119.3(2)
C2a C4a H12a . . yes 24.44(16) 24.40(16) 24.42(16)
C2a C4a H12a . 13_455 yes 95.26(14) 94.32(16) 95.00(15)
C2a C4a H12a . 10_445 yes 127.61(14) 123.87(16) 125.03(15)
C2a C4a H12a . 6_555 yes 145.9(3) 145.9(3) 145.9(3)
C2a C4a H27a . 11_445 yes 96.02(14) 89.29(14) 92.87(12)
C2a C4a H27a . 16_454 yes 81.15(12) 76.81(13) 78.93(11)
C2a C4a C2a 6_555 . yes 121.5(4) 121.4(4) 121.5(4)
C2a C4a O1a 6_555 9_445 yes 100.37(16) 99.98(17) 100.10(16)
C2a C4a O1a 6_555 14_455 yes 127.81(18) 125.35(16) 126.86(17)
C2a C4a H14a 6_555 . yes 119.3(2) 119.2(2) 119.3(2)
C2a C4a H12a 6_555 . yes 145.9(3) 145.9(3) 145.9(3)
C2a C4a H12a 6_555 13_455 yes 127.61(14) 123.87(16) 125.03(15)
C2a C4a H12a 6_555 10_445 yes 95.26(14) 94.40(16) 95.02(15)
C2a C4a H12a 6_555 6_555 yes 24.44(16) 24.40(16) 24.42(16)
C2a C4a H27a 6_555 11_445 yes 81.15(12) 76.81(13) 78.98(11)
C2a C4a H27a 6_555 16_454 yes 96.02(14) 89.29(14) 92.81(12)
H14a C4a H12a . . yes 94.85(17) 94.83(15) 94.84(16)
H14a C4a H12a . 13_455 yes 49.37(17) 44.49(7) 47.45(11)
H14a C4a H12a . 10_445 yes 49.36(17) 44.49(7) 47.39(11)
H14a C4a H12a . 6_555 yes 94.85(17) 94.83(15) 94.84(16)
H14a C4a H27a . 11_445 yes 104.2(2) 92.87(18) 98.27(13)
H14a C4a H27a . 16_454 yes 104.3(2) 92.87(18) 98.50(13)
H12a C4a H12a . 13_455 yes 77.64(10) 76.15(10) 77.22(10)
H12a C4a H12a . 10_445 yes 111.07(12) 109.00(12) 109.59(12)
H12a C4a H12a . 6_555 yes 170.3(3) 170.3(2) 170.3(3)
H12a C4a H27a . 11_445 yes 98.30(8) 95.91(8) 97.22(7)
H12a C4a H27a . 16_454 yes 81.70(7) 81.19(6) 81.38(6)
H12a C4a H12a 13_455 . yes 77.64(10) 76.15(10) 77.22(10)
H12a C4a H12a 13_455 10_445 yes 91.50(13) 91.49(13) 91.49(13)
H12a C4a H12a 13_455 6_555 yes 111.07(12) 109.00(12) 109.59(12)
H12a C4a H27a 13_455 11_445 yes 141.81(14) 140.46(14) 141.09(14)
H12a C4a H27a 13_455 16_454 yes 56.46(6) 53.93(5) 55.25(6)
H12a C4a H12a 10_445 . yes 111.07(12) 109.00(12) 109.59(12)
H12a C4a H12a 10_445 13_455 yes 91.50(13) 91.49(13) 91.49(13)
H12a C4a H12a 10_445 6_555 yes 77.64(10) 76.15(10) 77.23(10)
H12a C4a H27a 10_445 11_445 yes 56.41(6) 53.93(5) 55.21(5)
H12a C4a H27a 10_445 16_454 yes 141.81(14) 140.48(14) 141.11(14)
H12a C4a H12a 6_555 . yes 170.3(3) 170.3(2) 170.3(3)
H12a C4a H12a 6_555 13_455 yes 111.07(12) 109.00(12) 109.59(12)
H12a C4a H12a 6_555 10_445 yes 77.64(10) 76.15(10) 77.23(10)
H12a C4a H27a 6_555 11_445 yes 81.69(7) 81.19(6) 81.38(6)
H12a C4a H27a 6_555 16_454 yes 98.30(8) 95.91(8) 97.20(7)
H27a C4a H27a 11_445 16_454 yes 163.43(17) 162.82(16) 163.20(17)
H27a C4a H27a 16_454 11_445 yes 163.43(17) 162.82(16) 163.20(17)
C3a C1a C4a . . yes 89.97(15) 89.86(16) 89.91(15)
C3a C1a C1a . 6_555 yes 30.14(13) 30.09(14) 30.11(13)
C3a C1a C2a . . yes 120.6(2) 120.6(2) 120.6(2)
C3a C1a C2a . 6_555 yes 59.99(14) 59.89(14) 59.94(14)
C3a C1a O1a . . yes 117.2(3) 117.1(3) 117.2(3)
C3a C1a H13a . . yes 24.6(2) 24.6(2) 24.6(2)
C3a C1a H12a . . yes 145.3(2) 145.3(2) 145.3(2)
C3a C1a H10a . . yes 145.0(3) 144.9(3) 145.0(3)
C3a C1a H15a . 11_445 yes 102.8(3) 99.1(3) 100.9(3)
C3a C1a H27a . 15_554 yes 72.54(12) 65.63(11) 69.20(10)
C4a C1a C1a . 6_555 yes 59.83(12) 59.77(11) 59.80(12)
C4a C1a C2a . . yes 30.72(11) 30.67(11) 30.70(11)
C4a C1a C2a . 6_555 yes 29.98(9) 29.97(9) 29.97(9)
C4a C1a O1a . . yes 152.9(2) 152.9(2) 152.9(2)
C4a C1a H13a . . yes 114.5(2) 114.4(2) 114.5(2)
C4a C1a H12a . . yes 55.41(11) 55.31(11) 55.36(11)
C4a C1a H10a . . yes 124.9(3) 124.9(3) 124.9(3)
C4a C1a H15a . 11_445 yes 92.60(17) 82.76(16) 87.43(16)
C4a C1a H27a . 15_554 yes 99.83(9) 91.60(9) 95.80(8)
C1a C1a C2a 6_555 . yes 90.51(16) 90.49(16) 90.50(16)
C1a C1a C2a 6_555 6_555 yes 29.85(11) 29.80(11) 29.83(11)
C1a C1a O1a 6_555 . yes 147.3(3) 147.3(3) 147.3(3)
C1a C1a H13a 6_555 . yes 54.7(2) 54.7(2) 54.7(2)
C1a C1a H12a 6_555 . yes 115.18(17) 115.13(16) 115.16(16)
C1a C1a H10a 6_555 . yes 174.2(4) 174.2(4) 174.2(4)
C1a C1a H15a 6_555 11_445 yes 99.2(3) 97.3(3) 98.1(3)
C1a C1a H27a 6_555 15_554 yes 75.83(8) 74.29(8) 75.19(8)
C2a C1a C2a . 6_555 yes 60.70(13) 60.64(14) 60.67(14)
C2a C1a O1a . . yes 122.2(2) 122.2(2) 122.2(2)
C2a C1a H13a . . yes 145.2(2) 145.2(2) 145.2(2)
C2a C1a H12a . . yes 24.68(10) 24.64(11) 24.66(11)
C2a C1a H10a . . yes 94.3(3) 94.3(3) 94.3(3)
C2a C1a H15a . 11_445 yes 87.66(15) 77.31(14) 82.32(14)
C2a C1a H27a . 15_554 yes 110.87(16) 100.13(15) 105.51(15)
C2a C1a C2a 6_555 . yes 60.70(13) 60.64(14) 60.67(13)
C2a C1a O1a 6_555 . yes 177.1(2) 177.1(2) 177.1(2)
C2a C1a H13a 6_555 . yes 84.6(2) 84.46(19) 84.51(19)
C2a C1a H12a 6_555 . yes 85.38(14) 85.28(13) 85.33(13)
C2a C1a H10a 6_555 . yes 154.8(3) 154.7(3) 154.7(3)
C2a C1a H15a 6_555 11_445 yes 96.8(3) 90.0(2) 93.2(2)
C2a C1a H27a 6_555 15_554 yes 86.69(8) 82.81(8) 84.84(8)
O1a C1a H13a . . yes 92.7(3) 92.6(3) 92.6(3)
O1a C1a H12a . . yes 97.60(19) 97.50(19) 97.55(19)
O1a C1a H10a . . yes 28.1(3) 28.1(3) 28.1(3)
O1a C1a H15a . 11_445 yes 90.7(3) 83.6(3) 87.4(3)
O1a C1a H27a . 15_554 yes 96.37(16) 92.02(16) 94.07(16)
H13a C1a H12a . . yes 169.8(2) 169.8(2) 169.8(2)
H13a C1a H10a . . yes 120.5(3) 120.4(3) 120.5(3)
H13a C1a H15a . 11_445 yes 104.7(2) 97.22(19) 100.96(19)
H13a C1a H27a . 15_554 yes 73.46(10) 63.49(9) 68.56(8)
H12a C1a H10a . . yes 69.7(2) 69.6(2) 69.7(2)
H12a C1a H15a . 11_445 yes 84.09(15) 75.45(16) 79.70(15)
H12a C1a H27a . 15_554 yes 115.77(11) 105.12(10) 110.38(11)
H10a C1a H15a . 11_445 yes 80.5(5) 77.7(5) 79.3(5)
H10a C1a H27a . 15_554 yes 107.0(4) 106.5(5) 106.6(4)
H15a C1a H27a 11_445 15_554 yes 170.69(19) 167.9(2) 169.4(2)
C3a C2a C4a . . yes 89.1(2) 89.0(2) 89.0(2)
C3a C2a C1a . . yes 29.77(10) 29.72(10) 29.75(10)
C3a C2a C1a . 6_555 yes 29.94(8) 29.93(8) 29.93(8)
C3a C2a C2a . 6_555 yes 59.78(11) 59.73(11) 59.76(11)
C3a C2a O1a . . yes 58.54(11) 58.43(11) 58.49(11)
C3a C2a H14a . . yes 113.9(2) 113.8(2) 113.9(2)
C3a C2a H14a . 13_455 yes 136.74(19) 134.76(18) 135.33(18)
C3a C2a H12a . . yes 150.2(3) 150.1(3) 150.1(3)
C3a C2a H10a . . yes 81.8(3) 81.7(3) 81.7(3)
C3a C2a H15a . 11_445 yes 82.04(17) 74.51(16) 78.32(16)
C3a C2a H27a . 16_454 yes 91.30(9) 80.91(9) 86.21(8)
C4a C2a C1a . . yes 118.8(2) 118.7(2) 118.8(2)
C4a C2a C1a . 6_555 yes 59.13(19) 59.03(19) 59.08(19)
C4a C2a C2a . 6_555 yes 29.28(19) 29.23(19) 29.26(19)
C4a C2a O1a . . yes 147.5(2) 147.5(3) 147.5(2)
C4a C2a H14a . . yes 24.9(3) 24.9(3) 24.9(3)
C4a C2a H14a . 13_455 yes 104.8(2) 103.6(2) 104.0(2)
C4a C2a H12a . . yes 120.9(4) 120.8(4) 120.8(4)
C4a C2a H10a . . yes 170.3(3) 170.3(3) 170.3(3)
C4a C2a H15a . 11_445 yes 108.4(3) 102.7(3) 105.3(3)
C4a C2a H27a . 16_454 yes 76.32(12) 71.84(12) 74.14(10)
C1a C2a C1a . 6_555 yes 59.70(13) 59.65(14) 59.68(14)
C1a C2a C2a . 6_555 yes 89.51(17) 89.49(17) 89.50(17)
C1a C2a O1a . . yes 28.77(11) 28.71(12) 28.74(12)
C1a C2a H14a . . yes 143.6(3) 143.6(2) 143.6(2)
C1a C2a H14a . 13_455 yes 121.4(2) 119.8(2) 120.3(2)
C1a C2a H12a . . yes 120.4(3) 120.4(3) 120.4(3)
C1a C2a H10a . . yes 52.1(3) 52.0(3) 52.0(3)
C1a C2a H15a . 11_445 yes 76.62(16) 66.92(15) 71.94(15)
C1a C2a H27a . 16_454 yes 100.11(16) 88.85(15) 94.54(15)
C1a C2a C1a 6_555 . yes 59.70(13) 59.65(13) 59.68(13)
C1a C2a C2a 6_555 6_555 yes 29.85(11) 29.80(11) 29.83(11)
C1a C2a O1a 6_555 . yes 88.47(14) 88.36(14) 88.42(14)
C1a C2a H14a 6_555 . yes 84.0(2) 83.9(2) 83.9(2)
C1a C2a H14a 6_555 13_455 yes 138.07(10) 136.32(10) 136.87(10)
C1a C2a H12a 6_555 . yes 179.9(3) 179.9(2) 179.9(2)
C1a C2a H10a 6_555 . yes 111.7(3) 111.6(3) 111.6(3)
C1a C2a H15a 6_555 11_445 yes 89.5(2) 85.9(2) 87.6(2)
C1a C2a H27a 6_555 16_454 yes 82.15(8) 75.30(8) 78.91(7)
C2a C2a O1a 6_555 . yes 118.27(17) 118.22(16) 118.24(17)
C2a C2a H14a 6_555 . yes 54.1(2) 54.1(2) 54.1(2)
C2a C2a H14a 6_555 13_455 yes 124.55(15) 123.35(14) 123.74(14)
C2a C2a H12a 6_555 . yes 150.1(3) 150.1(3) 150.1(3)
C2a C2a H10a 6_555 . yes 141.4(3) 141.4(3) 141.4(3)
C2a C2a H15a 6_555 11_445 yes 98.2(3) 96.9(3) 97.4(3)
C2a C2a H27a 6_555 16_454 yes 75.06(8) 73.66(8) 74.46(8)
O1a C2a H14a . . yes 172.4(2) 172.4(2) 172.4(2)
O1a C2a H14a . 13_455 yes 100.80(19) 99.6(2) 100.2(2)
O1a C2a H12a . . yes 91.7(2) 91.6(2) 91.7(2)
O1a C2a H10a . . yes 23.4(3) 23.4(3) 23.4(3)
O1a C2a H15a . 11_445 yes 74.80(18) 65.56(18) 70.41(18)
O1a C2a H27a . 16_454 yes 106.18(11) 96.75(11) 101.46(11)
H14a C2a H14a . 13_455 yes 86.2(3) 85.0(2) 85.5(2)
H14a C2a H12a . . yes 96.0(3) 95.9(3) 96.0(3)
H14a C2a H10a . . yes 164.2(4) 164.2(3) 164.2(4)
H14a C2a H15a . 11_445 yes 113.7(2) 105.0(2) 109.1(2)
H14a C2a H27a . 16_454 yes 81.39(11) 72.88(11) 77.15(9)
H12a C2a H10a . . yes 68.5(3) 68.4(3) 68.5(3)
H12a C2a H15a . 11_445 yes 94.2(3) 90.6(3) 92.5(3)
H12a C2a H27a . 16_454 yes 104.62(18) 97.73(18) 101.05(18)
H10a C2a H15a . 11_445 yes 73.4(4) 66.5(4) 70.2(4)
H10a C2a H27a . 16_454 yes 110.9(4) 104.7(4) 107.8(4)
C3a O1a C4a . 9_555 yes 104.14(12) 102.43(11) 103.33(11)
C3a O1a C1a . . yes 31.66(16) 31.61(16) 31.64(16)
C3a O1a C2a . . yes 60.71(10) 60.66(11) 60.69(10)
C3a O1a H13a . . yes 23.2(2) 23.1(2) 23.1(2)
C3a O1a H13a . 13_555 yes 105.24(12) 104.47(12) 105.01(12)
C3a O1a H14a . 9_555 yes 108.84(13) 106.21(12) 107.66(13)
C3a O1a H12a . . yes 83.14(11) 83.12(11) 83.13(11)
C3a O1a H10a . . yes 142.8(6) 142.7(6) 142.7(6)
C3a O1a N2a . 11_455 yes 154.77(16) 150.39(15) 152.95(16)
C3a O1a C7a . 12_555 yes 178.25(16) 176.19(11) 177.28(13)
C3a O1a H16a . 9_455 yes 132.2(3) 128.5(2) 130.0(2)
C3a O1a H17a . 3_555 yes 86.52(9) 85.58(9) 86.21(9)
C3a O1a H17a . 12_555 yes 161.64(15) 160.22(15) 160.61(15)
C3a O1a H27a . 3_555 yes 96.65(11) 95.53(11) 96.32(11)
C1a O1a C2a . . yes 29.06(16) 29.05(16) 29.05(16)
C1a O1a H13a . . yes 54.8(3) 54.7(3) 54.8(3)
C1a O1a H13a . 13_555 yes 127.71(19) 125.73(19) 127.16(19)
C1a O1a H14a . 9_555 yes 125.1(2) 121.03(19) 123.13(19)
C1a O1a H12a . . yes 51.51(18) 51.47(17) 51.49(18)
C1a O1a H10a . . yes 111.5(7) 111.4(7) 111.4(7)
C1a O1a N2a . 11_455 yes 124.4(2) 119.9(2) 122.7(2)
C1a O1a C7a . 12_555 yes 150.1(2) 146.6(2) 148.8(2)
C1a O1a H16a . 9_455 yes 123.2(3) 115.2(3) 118.9(3)
C1a O1a H17a . 3_555 yes 108.50(16) 104.74(16) 106.53(15)
C1a O1a H17a . 12_555 yes 166.8(2) 159.9(2) 163.4(2)
C1a O1a H27a . 3_555 yes 126.17(19) 124.85(19) 125.62(19)
C2a O1a H13a . . yes 83.9(2) 83.8(2) 83.8(2)
C2a O1a H13a . 13_555 yes 140.60(17) 137.65(17) 139.78(17)
C2a O1a H14a . 9_555 yes 131.0(2) 126.7(2) 128.8(2)
C2a O1a H12a . . yes 22.46(7) 22.42(7) 22.44(7)
C2a O1a H10a . . yes 82.7(6) 82.6(7) 82.6(6)
C2a O1a N2a . 11_455 yes 95.93(13) 91.43(12) 94.22(13)
C2a O1a C7a . 12_555 yes 121.05(13) 117.69(13) 119.85(13)
C2a O1a H16a . 9_455 yes 106.7(3) 97.6(2) 102.0(3)
C2a O1a H17a . 3_555 yes 126.51(10) 119.50(10) 122.38(10)
C2a O1a H17a . 12_555 yes 138.06(14) 133.06(14) 135.93(14)
C2a O1a H27a . 3_555 yes 152.79(11) 147.91(10) 150.11(10)
H13a O1a H13a . 13_555 yes 87.2(2) 87.1(2) 87.2(2)
H13a O1a H14a . 9_555 yes 94.2(2) 92.8(2) 93.6(2)
H13a O1a H12a . . yes 106.3(2) 106.2(2) 106.3(2)
H13a O1a H10a . . yes 164.9(7) 164.9(7) 164.9(7)
H13a O1a N2a . 11_455 yes 170.22(12) 168.48(13) 169.14(12)
H13a O1a C7a . 12_555 yes 158.1(3) 155.1(3) 156.2(3)
H13a O1a H16a . 9_455 yes 130.7(2) 129.3(2) 129.8(2)
H13a O1a H17a . 3_555 yes 72.51(15) 69.47(16) 71.55(15)
H13a O1a H17a . 12_555 yes 140.7(3) 137.7(3) 138.8(3)
H13a O1a H27a . 3_555 yes 75.4(2) 73.1(2) 74.6(2)
H13a O1a H13a 13_555 . yes 87.2(2) 87.1(2) 87.2(2)
H13a O1a H12a 13_555 . yes 139.86(19) 137.02(19) 139.08(19)
H13a O1a H10a 13_555 . yes 107.7(7) 107.4(7) 107.5(7)
H13a O1a N2a 13_555 11_455 yes 103.15(9) 100.28(10) 101.76(10)
H13a O1a C7a 13_555 12_555 yes 78.44(7) 75.39(8) 77.02(7)
H13a O1a H16a 13_555 9_455 yes 117.6(2) 113.7(3) 115.5(2)
H13a O1a H17a 13_555 3_555 yes 94.11(19) 92.04(18) 93.11(18)
H13a O1a H17a 13_555 12_555 yes 72.17(7) 68.10(8) 70.37(7)
H13a O1a H27a 13_555 3_555 yes 63.75(17) 61.15(17) 62.50(17)
H14a O1a H12a 9_555 . yes 127.2(2) 123.9(2) 125.5(2)
H14a O1a H10a 9_555 . yes 100.7(8) 99.8(8) 100.1(8)
H14a O1a N2a 9_555 11_455 yes 95.26(12) 94.16(13) 94.47(12)
H14a O1a C7a 9_555 12_555 yes 71.90(7) 70.99(9) 71.24(8)
H14a O1a H16a 9_555 9_455 yes 115.5(3) 114.0(3) 114.5(3)
H14a O1a H17a 9_555 3_555 yes 101.3(2) 100.9(2) 101.0(2)
H14a O1a H17a 9_555 12_555 yes 66.93(9) 66.33(8) 66.54(8)
H14a O1a H27a 9_555 3_555 yes 70.3(2) 69.8(2) 69.9(2)
H12a O1a H10a . . yes 60.4(6) 60.3(7) 60.3(6)
H12a O1a N2a . 11_455 yes 73.86(9) 69.41(9) 72.18(9)
H12a O1a C7a . 12_555 yes 98.61(9) 95.31(9) 97.44(9)
H12a O1a H16a . 9_455 yes 92.0(3) 83.0(2) 87.5(2)
H12a O1a H17a . 3_555 yes 135.18(10) 126.34(10) 129.75(10)
H12a O1a H17a . 12_555 yes 115.72(11) 111.24(10) 113.89(10)
H12a O1a H27a . 3_555 yes 166.02(10) 156.26(11) 160.12(11)
H10a O1a N2a . 11_455 yes 13.8(7) 9.6(7) 12.3(7)
H10a O1a C7a . 12_555 yes 39.1(6) 35.3(6) 37.5(6)
H10a O1a H16a . 9_455 yes 49.6(9) 45.4(9) 47.7(9)
H10a O1a H17a . 3_555 yes 114.0(9) 108.8(9) 110.6(9)
H10a O1a H17a . 12_555 yes 55.5(6) 51.1(6) 53.6(6)
H10a O1a H27a . 3_555 yes 118.0(7) 113.7(7) 115.3(7)
N2a O1a C7a 11_455 12_555 yes 27.19(3) 26.76(3) 26.90(3)
N2a O1a H16a 11_455 9_455 yes 41.3(2) 39.5(2) 40.2(2)
N2a O1a H17a 11_455 3_555 yes 103.44(8) 99.78(9) 100.91(9)
N2a O1a H17a 11_455 12_555 yes 42.51(4) 41.56(4) 41.85(4)
N2a O1a H27a 11_455 3_555 yes 104.55(9) 102.19(9) 103.06(9)
H16a O1a H17a 9_455 3_555 yes 64.8(2) 62.5(2) 63.3(2)
H16a O1a H17a 9_455 12_555 yes 48.9(2) 46.3(2) 47.1(2)
H16a O1a H27a 9_455 3_555 yes 79.1(2) 76.9(2) 77.6(2)
H17a O1a H17a 12_555 3_555 yes 78.56(8) 75.05(7) 76.12(7)
H17a O1a H27a 12_555 3_555 yes 65.89(7) 63.81(7) 64.53(7)
O1a N2a H12a 11_545 11_545 yes 53.22(8) 51.35(8) 52.13(8)
O1a N2a H10a 11_545 11_545 yes 7.5(3) 5.3(3) 6.7(3)
O1a N2a N2a 11_545 3_555 yes 132.60(6) 126.39(6) 130.43(6)
O1a N2a N1a 11_545 . yes 173.12(7) 166.63(7) 168.71(7)
O1a N2a N1a 11_545 2_655 yes 128.15(8) 124.51(8) 127.02(8)
O1a N2a C6a 11_545 . yes 101.91(8) 96.43(8) 99.81(8)
O1a N2a C5a 11_545 . yes 151.92(7) 149.57(7) 151.17(7)
O1a N2a C7a 11_545 . yes 139.33(9) 133.04(9) 135.04(9)
O1a N2a C7a 11_545 2_655 yes 96.20(9) 93.80(9) 95.36(9)
O1a N2a C7a 11_545 3_555 yes 158.15(6) 153.48(6) 156.12(6)
O1a N2a C7a 11_545 4_655 yes 128.37(8) 122.24(8) 126.45(8)
O1a N2a H16a 11_545 . yes 79.9(2) 73.7(2) 77.8(2)
O1a N2a H16a 11_545 2_655 yes 97.0(3) 93.3(3) 95.0(3)
O1a N2a H15a 11_545 . yes 138.32(18) 134.98(19) 136.88(19)
O1a N2a H17a 11_545 . yes 121.61(8) 116.79(8) 118.28(8)
O1a N2a H17a 11_545 2_655 yes 75.26(8) 71.33(8) 74.04(8)
O1a N2a H17a 11_545 3_555 yes 144.67(6) 141.86(6) 142.81(6)
O1a N2a H17a 11_545 4_655 yes 110.25(7) 104.08(7) 108.31(7)
O1a N2a H27a 11_545 . yes 120.19(7) 113.72(7) 115.90(7)
O1a N2a H27a 11_545 2_655 yes 89.93(7) 87.29(7) 89.07(7)
O1a N2a H12a 12_545 12_545 yes 53.22(8) 51.35(8) 52.12(8)
O1a N2a H10a 12_545 12_545 yes 7.5(3) 5.3(3) 6.8(3)
O1a N2a N2a 12_545 3_555 yes 132.60(6) 126.39(6) 130.42(6)
O1a N2a N1a 12_545 . yes 128.15(8) 124.51(8) 127.03(8)
O1a N2a N1a 12_545 2_655 yes 173.12(7) 166.63(7) 168.72(7)
O1a N2a C6a 12_545 . yes 101.91(8) 96.43(8) 99.79(8)
O1a N2a C5a 12_545 . yes 151.92(7) 149.57(7) 151.18(7)
O1a N2a C7a 12_545 . yes 96.20(9) 93.80(9) 95.37(9)
O1a N2a C7a 12_545 2_655 yes 139.33(9) 133.04(9) 135.04(9)
O1a N2a C7a 12_545 3_555 yes 128.37(8) 122.24(8) 126.44(8)
O1a N2a C7a 12_545 4_655 yes 158.15(6) 153.48(6) 156.10(6)
O1a N2a H16a 12_545 . yes 97.0(3) 93.3(3) 95.0(3)
O1a N2a H16a 12_545 2_655 yes 79.9(2) 73.7(2) 77.8(2)
O1a N2a H15a 12_545 . yes 138.32(18) 134.98(19) 136.90(19)
O1a N2a H17a 12_545 . yes 75.26(8) 71.33(8) 74.04(8)
O1a N2a H17a 12_545 2_655 yes 121.61(8) 116.79(8) 118.27(8)
O1a N2a H17a 12_545 3_555 yes 110.25(7) 104.08(7) 108.31(7)
O1a N2a H17a 12_545 4_655 yes 144.67(6) 141.86(6) 142.79(6)
O1a N2a H27a 12_545 . yes 89.93(7) 87.29(7) 89.09(7)
O1a N2a H27a 12_545 2_655 yes 120.19(7) 113.72(7) 115.91(7)
H10a N2a N2a 11_545 3_555 yes 135.6(5) 130.2(5) 133.8(5)
H10a N2a N1a 11_545 . yes 166.3(3) 161.0(4) 162.6(4)
H10a N2a N1a 11_545 2_655 yes 134.5(3) 131.0(3) 133.2(3)
H10a N2a C6a 11_545 . yes 103.5(5) 98.5(5) 101.6(5)
H10a N2a C5a 11_545 . yes 155.9(4) 152.2(4) 154.6(4)
H10a N2a C7a 11_545 . yes 132.4(4) 127.1(4) 128.7(4)
H10a N2a C7a 11_545 2_655 yes 102.0(3) 98.4(3) 100.9(3)
H10a N2a C7a 11_545 3_555 yes 157.6(4) 153.5(5) 155.2(4)
H10a N2a C7a 11_545 4_655 yes 134.5(4) 129.2(4) 132.8(4)
H10a N2a H16a 11_545 . yes 83.2(5) 77.7(5) 81.4(5)
H10a N2a H16a 11_545 2_655 yes 96.0(5) 91.9(5) 93.7(5)
H10a N2a H15a 11_545 . yes 140.1(5) 135.9(5) 138.1(5)
H10a N2a H17a 11_545 . yes 114.3(3) 110.2(3) 111.6(3)
H10a N2a H17a 11_545 2_655 yes 81.8(3) 78.3(3) 80.5(3)
H10a N2a H17a 11_545 3_555 yes 142.2(4) 138.5(4) 139.6(4)
H10a N2a H17a 11_545 4_655 yes 116.3(4) 111.0(4) 114.7(4)
H10a N2a H27a 11_545 . yes 115.0(4) 109.4(4) 111.2(4)
H10a N2a H27a 11_545 2_655 yes 93.5(4) 89.7(4) 92.2(4)
H10a N2a N2a 12_545 3_555 yes 135.6(5) 130.2(5) 133.8(5)
H10a N2a N1a 12_545 . yes 134.5(3) 131.0(3) 133.2(3)
H10a N2a N1a 12_545 2_655 yes 166.3(3) 161.0(4) 162.6(4)
H10a N2a C6a 12_545 . yes 103.5(5) 98.5(5) 101.6(5)
H10a N2a C5a 12_545 . yes 155.9(4) 152.2(4) 154.6(4)
H10a N2a C7a 12_545 . yes 102.0(3) 98.4(3) 100.9(3)
H10a N2a C7a 12_545 2_655 yes 132.4(4) 127.1(4) 128.7(4)
H10a N2a C7a 12_545 3_555 yes 134.5(4) 129.2(4) 132.9(4)
H10a N2a C7a 12_545 4_655 yes 157.6(4) 153.5(5) 155.2(4)
H10a N2a H16a 12_545 . yes 96.0(5) 91.9(5) 93.7(5)
H10a N2a H16a 12_545 2_655 yes 83.2(5) 77.7(5) 81.4(5)
H10a N2a H15a 12_545 . yes 140.1(5) 135.9(5) 138.1(5)
H10a N2a H17a 12_545 . yes 81.8(3) 78.3(3) 80.5(3)
H10a N2a H17a 12_545 2_655 yes 114.3(3) 110.2(3) 111.6(3)
H10a N2a H17a 12_545 3_555 yes 116.3(4) 111.0(4) 114.7(4)
H10a N2a H17a 12_545 4_655 yes 142.2(4) 138.5(4) 139.6(4)
H10a N2a H27a 12_545 . yes 93.5(4) 89.7(4) 92.2(4)
H10a N2a H27a 12_545 2_655 yes 115.0(4) 109.4(4) 111.2(4)
N2a N2a N1a 3_555 . yes 59.92(3) 59.89(3) 59.91(3)
N2a N2a N1a 3_555 2_655 yes 59.92(3) 59.89(3) 59.91(3)
N2a N2a C6a 3_555 . yes 33.89(6) 33.85(6) 33.87(6)
N2a N2a C5a 3_555 . yes 64.28(3) 64.24(3) 64.26(3)
N2a N2a C7a 3_555 . yes 88.67(6) 88.66(6) 88.66(6)
N2a N2a C7a 3_555 2_655 yes 88.67(6) 88.66(6) 88.66(6)
N2a N2a C7a 3_555 3_555 yes 31.46(3) 31.44(3) 31.45(3)
N2a N2a C7a 3_555 4_655 yes 31.46(3) 31.44(3) 31.45(3)
N2a N2a H16a 3_555 . yes 52.7(2) 52.7(2) 52.7(2)
N2a N2a H16a 3_555 2_655 yes 52.7(2) 52.7(2) 52.7(2)
N2a N2a H15a 3_555 . yes 83.4(2) 83.4(2) 83.4(2)
N2a N2a H17a 3_555 . yes 89.42(5) 89.42(5) 89.42(5)
N2a N2a H17a 3_555 2_655 yes 89.42(5) 89.42(5) 89.42(5)
N2a N2a H17a 3_555 3_555 yes 40.14(3) 40.14(3) 40.14(3)
N2a N2a H17a 3_555 4_655 yes 40.14(3) 40.14(3) 40.14(3)
N2a N2a H27a 3_555 . yes 112.89(4) 112.87(4) 112.88(4)
N2a N2a H27a 3_555 2_655 yes 112.89(4) 112.87(4) 112.88(4)
N1a N2a N1a . 2_655 yes 60.03(4) 59.97(4) 60.00(4)
N1a N2a C6a . . yes 88.73(6) 88.65(6) 88.69(6)
N1a N2a C5a . . yes 31.39(3) 31.36(3) 31.37(3)
N1a N2a C7a . . yes 33.95(5) 33.93(5) 33.94(5)
N1a N2a C7a . 2_655 yes 89.01(7) 88.93(7) 88.97(7)
N1a N2a C7a . 3_555 yes 31.29(4) 31.27(4) 31.28(4)
N1a N2a C7a . 4_655 yes 64.48(4) 64.46(4) 64.47(4)
N1a N2a H16a . . yes 112.4(2) 112.4(2) 112.4(2)
N1a N2a H16a . 2_655 yes 89.2(3) 89.1(3) 89.1(3)
N1a N2a H15a . . yes 40.66(14) 40.62(14) 40.64(14)
N1a N2a H17a . . yes 53.19(4) 53.17(4) 53.18(4)
N1a N2a H17a . 2_655 yes 113.02(5) 112.98(5) 113.00(5)
N1a N2a H17a . 3_555 yes 39.99(3) 39.95(3) 39.97(3)
N1a N2a H17a . 4_655 yes 82.64(3) 82.63(3) 82.64(3)
N1a N2a H27a . . yes 53.23(3) 53.19(3) 53.21(3)
N1a N2a H27a . 2_655 yes 90.05(5) 89.95(5) 90.00(4)
N1a N2a N1a 2_655 . yes 60.03(4) 59.97(4) 60.00(4)
N1a N2a C6a 2_655 . yes 88.73(6) 88.65(6) 88.69(6)
N1a N2a C5a 2_655 . yes 31.39(3) 31.36(3) 31.37(3)
N1a N2a C7a 2_655 . yes 89.01(7) 88.93(7) 88.97(7)
N1a N2a C7a 2_655 2_655 yes 33.95(5) 33.93(5) 33.94(5)
N1a N2a C7a 2_655 3_555 yes 64.48(4) 64.46(4) 64.47(4)
N1a N2a C7a 2_655 4_655 yes 31.29(4) 31.27(4) 31.28(4)
N1a N2a H16a 2_655 . yes 89.2(3) 89.1(3) 89.1(3)
N1a N2a H16a 2_655 2_655 yes 112.4(2) 112.4(2) 112.4(2)
N1a N2a H15a 2_655 . yes 40.66(15) 40.62(14) 40.64(14)
N1a N2a H17a 2_655 . yes 113.02(5) 112.98(5) 113.00(5)
N1a N2a H17a 2_655 2_655 yes 53.19(4) 53.17(4) 53.18(4)
N1a N2a H17a 2_655 3_555 yes 82.64(3) 82.63(3) 82.64(3)
N1a N2a H17a 2_655 4_655 yes 39.99(3) 39.95(3) 39.97(3)
N1a N2a H27a 2_655 . yes 90.05(5) 89.95(5) 90.00(4)
N1a N2a H27a 2_655 2_655 yes 53.23(3) 53.19(3) 53.21(3)
C6a N2a C5a . . yes 98.17(7) 98.09(7) 98.13(7)
C6a N2a C7a . . yes 107.84(7) 107.79(7) 107.81(7)
C6a N2a C7a . 2_655 yes 107.84(7) 107.79(7) 107.81(7)
C6a N2a C7a . 3_555 yes 57.45(6) 57.38(6) 57.41(6)
C6a N2a C7a . 4_655 yes 57.45(6) 57.38(6) 57.41(6)
C6a N2a H16a . . yes 27.4(3) 27.4(3) 27.4(3)
C6a N2a H16a . 2_655 yes 27.4(3) 27.4(3) 27.4(3)
C6a N2a H15a . . yes 117.3(2) 117.3(2) 117.3(2)
C6a N2a H17a . . yes 94.02(5) 94.00(5) 94.01(5)
C6a N2a H17a . 2_655 yes 94.02(5) 94.00(5) 94.01(5)
C6a N2a H17a . 3_555 yes 54.27(4) 54.23(4) 54.25(4)
C6a N2a H17a . 4_655 yes 54.27(4) 54.23(4) 54.25(4)
C6a N2a H27a . . yes 135.50(6) 135.47(6) 135.48(6)
C6a N2a H27a . 2_655 yes 135.50(6) 135.47(6) 135.48(6)
C5a N2a C7a . . yes 57.63(5) 57.58(5) 57.60(5)
C5a N2a C7a . 2_655 yes 57.63(5) 57.58(5) 57.60(5)
C5a N2a C7a . 3_555 yes 49.85(3) 49.84(3) 49.84(3)
C5a N2a C7a . 4_655 yes 49.85(3) 49.84(3) 49.84(3)
C5a N2a H16a . . yes 111.0(2) 110.9(2) 111.0(2)
C5a N2a H16a . 2_655 yes 111.0(2) 110.9(2) 111.0(2)
C5a N2a H15a . . yes 19.2(2) 19.2(2) 19.2(2)
C5a N2a H17a . . yes 82.48(3) 82.47(3) 82.47(3)
C5a N2a H17a . 2_655 yes 82.48(3) 82.47(3) 82.47(3)
C5a N2a H17a . 3_555 yes 65.58(2) 65.56(2) 65.57(2)
C5a N2a H17a . 4_655 yes 65.58(2) 65.56(2) 65.57(2)
C5a N2a H27a . . yes 62.53(3) 62.46(3) 62.49(3)
C5a N2a H27a . 2_655 yes 62.53(3) 62.46(3) 62.49(3)
C7a N2a C7a . 2_655 yes 108.57(9) 108.48(9) 108.52(9)
C7a N2a C7a . 3_555 yes 57.22(5) 57.21(5) 57.22(5)
C7a N2a C7a . 4_655 yes 98.43(6) 98.39(6) 98.41(6)
C7a N2a H16a . . yes 135.2(3) 135.2(3) 135.2(3)
C7a N2a H16a . 2_655 yes 93.8(3) 93.8(3) 93.8(3)
C7a N2a H15a . . yes 54.40(6) 54.35(6) 54.38(6)
C7a N2a H17a . . yes 27.66(6) 27.63(6) 27.64(6)
C7a N2a H17a . 2_655 yes 136.20(7) 136.14(7) 136.17(7)
C7a N2a H17a . 3_555 yes 53.94(5) 53.93(5) 53.93(5)
C7a N2a H17a . 4_655 yes 116.59(6) 116.56(6) 116.58(6)
C7a N2a H27a . . yes 27.68(5) 27.66(5) 27.67(5)
C7a N2a H27a . 2_655 yes 95.01(7) 94.92(7) 94.96(7)
C7a N2a C7a 2_655 . yes 108.57(9) 108.48(9) 108.52(9)
C7a N2a C7a 2_655 3_555 yes 98.43(6) 98.39(6) 98.41(6)
C7a N2a C7a 2_655 4_655 yes 57.22(5) 57.21(5) 57.22(5)
C7a N2a H16a 2_655 . yes 93.8(3) 93.8(3) 93.8(3)
C7a N2a H16a 2_655 2_655 yes 135.2(3) 135.2(3) 135.2(3)
C7a N2a H15a 2_655 . yes 54.40(6) 54.35(6) 54.38(6)
C7a N2a H17a 2_655 . yes 136.20(7) 136.14(7) 136.17(7)
C7a N2a H17a 2_655 2_655 yes 27.66(6) 27.63(6) 27.64(6)
C7a N2a H17a 2_655 3_555 yes 116.59(6) 116.56(6) 116.58(6)
C7a N2a H17a 2_655 4_655 yes 53.94(5) 53.93(5) 53.93(5)
C7a N2a H27a 2_655 . yes 95.01(7) 94.92(7) 94.96(7)
C7a N2a H27a 2_655 2_655 yes 27.68(5) 27.66(5) 27.67(5)
C7a N2a C7a 3_555 . yes 57.22(5) 57.21(5) 57.22(5)
C7a N2a C7a 3_555 2_655 yes 98.43(6) 98.39(6) 98.41(6)
C7a N2a C7a 3_555 4_655 yes 50.13(3) 50.12(3) 50.13(3)
C7a N2a H16a 3_555 . yes 82.0(2) 82.0(2) 82.0(2)
C7a N2a H16a 3_555 2_655 yes 61.7(3) 61.6(3) 61.6(3)
C7a N2a H15a 3_555 . yes 66.42(19) 66.4(2) 66.4(2)
C7a N2a H17a 3_555 . yes 61.91(4) 61.91(4) 61.91(4)
C7a N2a H17a 3_555 2_655 yes 111.60(5) 111.58(5) 111.59(5)
C7a N2a H17a 3_555 3_555 yes 18.17(3) 18.16(3) 18.17(3)
C7a N2a H17a 3_555 4_655 yes 65.83(3) 65.83(3) 65.83(3)
C7a N2a H27a 3_555 . yes 82.24(4) 82.21(4) 82.22(4)
C7a N2a H27a 3_555 2_655 yes 111.88(5) 111.81(5) 111.84(5)
C7a N2a C7a 4_655 . yes 98.43(6) 98.39(6) 98.41(6)
C7a N2a C7a 4_655 2_655 yes 57.22(5) 57.21(5) 57.22(5)
C7a N2a C7a 4_655 3_555 yes 50.13(3) 50.12(3) 50.13(3)
C7a N2a H16a 4_655 . yes 61.7(3) 61.6(3) 61.6(3)
C7a N2a H16a 4_655 2_655 yes 82.0(2) 82.0(2) 82.0(2)
C7a N2a H15a 4_655 . yes 66.4(2) 66.4(2) 66.4(2)
C7a N2a H17a 4_655 . yes 111.60(5) 111.58(5) 111.59(5)
C7a N2a H17a 4_655 2_655 yes 61.91(4) 61.91(4) 61.91(4)
C7a N2a H17a 4_655 3_555 yes 65.83(3) 65.83(3) 65.83(3)
C7a N2a H17a 4_655 4_655 yes 18.17(3) 18.16(3) 18.17(3)
C7a N2a H27a 4_655 . yes 111.88(5) 111.81(5) 111.84(5)
C7a N2a H27a 4_655 2_655 yes 82.24(4) 82.21(4) 82.22(4)
H16a N2a H16a . 2_655 yes 46.7(5) 46.7(5) 46.7(5)
H16a N2a H15a . . yes 128.0(3) 128.0(3) 128.0(3)
H16a N2a H17a . . yes 118.9(3) 118.9(3) 118.9(3)
H16a N2a H17a . 2_655 yes 72.5(3) 72.4(3) 72.4(3)
H16a N2a H17a . 3_555 yes 81.5(2) 81.5(3) 81.5(2)
H16a N2a H17a . 4_655 yes 49.2(3) 49.1(3) 49.1(3)
H16a N2a H27a . . yes 162.9(3) 162.9(3) 162.9(3)
H16a N2a H27a . 2_655 yes 118.8(3) 118.7(3) 118.8(3)
H16a N2a H16a 2_655 . yes 46.7(5) 46.7(5) 46.7(5)
H16a N2a H15a 2_655 . yes 128.0(3) 128.0(3) 128.0(3)
H16a N2a H17a 2_655 . yes 72.5(3) 72.4(3) 72.4(3)
H16a N2a H17a 2_655 2_655 yes 118.9(3) 118.9(3) 118.9(3)
H16a N2a H17a 2_655 3_555 yes 49.2(3) 49.1(3) 49.1(3)
H16a N2a H17a 2_655 4_655 yes 81.5(2) 81.5(2) 81.5(2)
H16a N2a H27a 2_655 . yes 118.8(3) 118.7(3) 118.8(3)
H16a N2a H27a 2_655 2_655 yes 162.9(3) 162.9(2) 162.9(3)
H17a N2a H17a . 2_655 yes 163.82(5) 163.79(5) 163.80(5)
H17a N2a H17a . 3_555 yes 49.28(4) 49.28(4) 49.28(4)
H17a N2a H17a . 4_655 yes 127.69(5) 127.69(5) 127.69(5)
H17a N2a H27a . . yes 46.59(4) 46.57(4) 46.58(4)
H17a N2a H27a . 2_655 yes 119.92(5) 119.87(5) 119.89(5)
H17a N2a H17a 2_655 . yes 163.82(5) 163.79(5) 163.80(5)
H17a N2a H17a 2_655 3_555 yes 127.69(5) 127.69(5) 127.69(5)
H17a N2a H17a 2_655 4_655 yes 49.28(4) 49.28(4) 49.28(4)
H17a N2a H27a 2_655 . yes 119.92(5) 119.87(5) 119.89(5)
H17a N2a H27a 2_655 2_655 yes 46.59(4) 46.57(4) 46.58(4)
H27a N2a H27a . 2_655 yes 73.61(5) 73.54(5) 73.57(5)
H27a N2a H27a 2_655 . yes 73.61(5) 73.54(5) 73.57(5)
N2a N1a N2a . 3_555 yes 60.22(4) 60.16(4) 60.19(4)
N2a N1a N1a . 2_655 yes 60.01(4) 59.99(4) 60.00(4)
N2a N1a C6a . . yes 31.49(3) 31.46(3) 31.47(3)
N2a N1a C5a . . yes 88.68(8) 88.60(8) 88.64(8)
N2a N1a C7a . . yes 34.14(6) 34.12(6) 34.13(6)
N2a N1a C7a . 2_655 yes 31.45(3) 31.43(3) 31.44(3)
N2a N1a C7a . 3_555 yes 89.14(8) 89.06(8) 89.10(8)
N2a N1a C7a . 4_655 yes 64.44(4) 64.42(4) 64.43(4)
N2a N1a H15a . . yes 88.1(3) 88.0(3) 88.0(3)
N2a N1a H15a . 3_555 yes 113.1(2) 113.1(2) 113.1(2)
N2a N1a H17a . . yes 53.48(4) 53.43(4) 53.45(4)
N2a N1a H17a . 10_555 yes 130.02(4) 123.78(4) 126.88(4)
N2a N1a H17a . 3_555 yes 89.83(6) 89.73(6) 89.78(6)
N2a N1a H17a . 12_555 yes 172.98(5) 166.82(5) 169.83(5)
N2a N1a H27a . . yes 53.43(4) 53.42(4) 53.42(4)
N2a N1a H27a . 2_655 yes 39.99(3) 39.95(3) 39.97(3)
N2a N1a H27a . 3_555 yes 113.39(6) 113.35(6) 113.37(6)
N2a N1a H27a . 4_655 yes 82.50(4) 82.49(4) 82.50(4)
N2a N1a N2a 3_555 . yes 60.22(4) 60.16(4) 60.19(4)
N2a N1a N1a 3_555 2_655 yes 60.01(4) 59.99(4) 60.00(4)
N2a N1a C6a 3_555 . yes 31.49(3) 31.46(3) 31.47(3)
N2a N1a C5a 3_555 . yes 88.68(8) 88.60(8) 88.64(8)
N2a N1a C7a 3_555 . yes 89.14(8) 89.06(8) 89.10(8)
N2a N1a C7a 3_555 2_655 yes 64.44(4) 64.42(4) 64.43(4)
N2a N1a C7a 3_555 3_555 yes 34.14(6) 34.12(6) 34.13(6)
N2a N1a C7a 3_555 4_655 yes 31.45(3) 31.43(3) 31.44(3)
N2a N1a H15a 3_555 . yes 113.1(2) 113.1(2) 113.1(2)
N2a N1a H15a 3_555 3_555 yes 88.1(3) 88.0(3) 88.0(3)
N2a N1a H17a 3_555 . yes 89.83(6) 89.73(6) 89.78(6)
N2a N1a H17a 3_555 10_555 yes 172.98(5) 166.82(5) 169.87(5)
N2a N1a H17a 3_555 3_555 yes 53.48(4) 53.43(4) 53.45(4)
N2a N1a H17a 3_555 12_555 yes 130.02(4) 123.78(4) 126.94(4)
N2a N1a H27a 3_555 . yes 113.39(6) 113.35(6) 113.37(6)
N2a N1a H27a 3_555 2_655 yes 82.50(4) 82.49(4) 82.50(4)
N2a N1a H27a 3_555 3_555 yes 53.43(4) 53.42(4) 53.42(4)
N2a N1a H27a 3_555 4_655 yes 39.99(3) 39.95(3) 39.97(3)
N1a N1a C6a 2_655 . yes 64.40(5) 64.36(5) 64.38(5)
N1a N1a C5a 2_655 . yes 33.75(8) 33.71(8) 33.73(8)
N1a N1a C7a 2_655 . yes 89.14(7) 89.14(7) 89.14(7)
N1a N1a C7a 2_655 2_655 yes 31.28(4) 31.26(4) 31.27(4)
N1a N1a C7a 2_655 3_555 yes 89.14(7) 89.14(7) 89.14(7)
N1a N1a C7a 2_655 4_655 yes 31.28(4) 31.26(4) 31.27(4)
N1a N1a H15a 2_655 . yes 53.2(2) 53.1(2) 53.2(2)
N1a N1a H15a 2_655 3_555 yes 53.2(2) 53.1(2) 53.2(2)
N1a N1a H17a 2_655 . yes 113.28(6) 113.26(6) 113.27(6)
N1a N1a H17a 2_655 10_555 yes 130.95(6) 126.54(6) 128.75(6)
N1a N1a H17a 2_655 3_555 yes 113.28(6) 113.26(6) 113.27(6)
N1a N1a H17a 2_655 12_555 yes 130.95(6) 126.54(6) 128.77(6)
N1a N1a H27a 2_655 . yes 90.13(5) 90.13(5) 90.13(5)
N1a N1a H27a 2_655 2_655 yes 39.84(3) 39.83(3) 39.84(3)
N1a N1a H27a 2_655 3_555 yes 90.13(5) 90.13(5) 90.13(5)
N1a N1a H27a 2_655 4_655 yes 39.84(3) 39.83(3) 39.84(3)
C6a N1a C5a . . yes 98.15(9) 98.07(9) 98.11(9)
C6a N1a C7a . . yes 57.65(7) 57.60(7) 57.62(7)
C6a N1a C7a . 2_655 yes 49.90(4) 49.89(4) 49.89(4)
C6a N1a C7a . 3_555 yes 57.65(7) 57.60(7) 57.62(7)
C6a N1a C7a . 4_655 yes 49.90(4) 49.89(4) 49.89(4)
C6a N1a H15a . . yes 110.6(3) 110.6(3) 110.6(3)
C6a N1a H15a . 3_555 yes 110.6(3) 110.6(3) 110.6(3)
C6a N1a H17a . . yes 62.39(4) 62.31(4) 62.35(4)
C6a N1a H17a . 10_555 yes 154.20(4) 149.71(4) 151.93(4)
C6a N1a H17a . 3_555 yes 62.39(4) 62.31(4) 62.35(4)
C6a N1a H17a . 12_555 yes 154.20(4) 149.71(4) 151.98(4)
C6a N1a H27a . . yes 82.67(5) 82.66(5) 82.66(5)
C6a N1a H27a . 2_655 yes 65.52(3) 65.51(3) 65.52(3)
C6a N1a H27a . 3_555 yes 82.67(5) 82.66(5) 82.66(5)
C6a N1a H27a . 4_655 yes 65.52(3) 65.51(3) 65.52(3)
C5a N1a C7a . . yes 108.28(8) 108.23(8) 108.26(8)
C5a N1a C7a . 2_655 yes 57.23(7) 57.17(7) 57.20(7)
C5a N1a C7a . 3_555 yes 108.28(8) 108.23(8) 108.26(8)
C5a N1a C7a . 4_655 yes 57.23(7) 57.17(7) 57.20(7)
C5a N1a H15a . . yes 29.0(3) 29.0(3) 29.0(3)
C5a N1a H15a . 3_555 yes 29.0(3) 29.0(3) 29.0(3)
C5a N1a H17a . . yes 136.04(7) 136.01(7) 136.02(7)
C5a N1a H17a . 10_555 yes 99.96(9) 96.63(9) 98.27(9)
C5a N1a H17a . 3_555 yes 136.04(7) 136.01(7) 136.02(7)
C5a N1a H17a . 12_555 yes 99.96(9) 96.63(9) 98.27(9)
C5a N1a H27a . . yes 94.66(5) 94.65(5) 94.65(5)
C5a N1a H27a . 2_655 yes 54.01(5) 53.98(5) 53.99(5)
C5a N1a H27a . 3_555 yes 94.66(5) 94.65(5) 94.65(5)
C5a N1a H27a . 4_655 yes 54.01(5) 53.98(5) 53.99(5)
C7a N1a C7a . 2_655 yes 57.88(6) 57.86(6) 57.87(6)
C7a N1a C7a . 3_555 yes 108.18(12) 108.08(12) 108.13(12)
C7a N1a C7a . 4_655 yes 98.58(8) 98.54(8) 98.56(8)
C7a N1a H15a . . yes 92.6(4) 92.5(4) 92.5(4)
C7a N1a H15a . 3_555 yes 137.2(3) 137.1(3) 137.2(3)
C7a N1a H17a . . yes 27.77(6) 27.76(6) 27.76(6)
C7a N1a H17a . 10_555 yes 98.36(7) 92.85(7) 95.58(7)
C7a N1a H17a . 3_555 yes 94.09(9) 94.00(9) 94.04(9)
C7a N1a H17a . 12_555 yes 139.07(7) 132.68(7) 135.83(7)
C7a N1a H27a . . yes 27.76(6) 27.72(6) 27.74(6)
C7a N1a H27a . 2_655 yes 54.66(6) 54.65(6) 54.65(6)
C7a N1a H27a . 3_555 yes 135.90(10) 135.84(10) 135.87(10)
C7a N1a H27a . 4_655 yes 116.64(8) 116.61(8) 116.63(8)
C7a N1a C7a 2_655 . yes 57.88(6) 57.86(6) 57.87(6)
C7a N1a C7a 2_655 3_555 yes 98.58(8) 98.54(8) 98.56(8)
C7a N1a C7a 2_655 4_655 yes 49.71(4) 49.71(4) 49.71(4)
C7a N1a H15a 2_655 . yes 61.0(3) 61.0(3) 61.0(3)
C7a N1a H15a 2_655 3_555 yes 82.7(2) 82.7(2) 82.7(2)
C7a N1a H17a 2_655 . yes 82.85(5) 82.82(5) 82.84(5)
C7a N1a H17a 2_655 10_555 yes 128.74(4) 122.27(4) 125.51(4)
C7a N1a H17a 2_655 3_555 yes 111.83(7) 111.76(7) 111.79(7)
C7a N1a H17a 2_655 12_555 yes 155.98(6) 153.23(6) 154.47(6)
C7a N1a H27a 2_655 . yes 62.77(5) 62.77(5) 62.77(5)
C7a N1a H27a 2_655 2_655 yes 18.08(3) 18.06(3) 18.07(3)
C7a N1a H27a 2_655 3_555 yes 112.00(6) 111.99(6) 111.99(6)
C7a N1a H27a 2_655 4_655 yes 65.31(4) 65.31(4) 65.31(4)
C7a N1a C7a 3_555 . yes 108.18(12) 108.08(12) 108.13(12)
C7a N1a C7a 3_555 2_655 yes 98.58(8) 98.54(8) 98.56(8)
C7a N1a C7a 3_555 4_655 yes 57.88(6) 57.86(6) 57.87(6)
C7a N1a H15a 3_555 . yes 137.2(3) 137.1(3) 137.2(3)
C7a N1a H15a 3_555 3_555 yes 92.6(4) 92.5(4) 92.5(4)
C7a N1a H17a 3_555 . yes 94.09(9) 94.00(9) 94.04(9)
C7a N1a H17a 3_555 10_555 yes 139.07(7) 132.68(7) 135.88(7)
C7a N1a H17a 3_555 3_555 yes 27.77(6) 27.76(6) 27.76(6)
C7a N1a H17a 3_555 12_555 yes 98.36(7) 92.85(7) 95.63(7)
C7a N1a H27a 3_555 . yes 135.90(10) 135.84(10) 135.87(10)
C7a N1a H27a 3_555 2_655 yes 116.64(8) 116.61(8) 116.63(8)
C7a N1a H27a 3_555 3_555 yes 27.76(6) 27.72(6) 27.74(6)
C7a N1a H27a 3_555 4_655 yes 54.66(6) 54.65(6) 54.65(6)
C7a N1a C7a 4_655 . yes 98.58(8) 98.54(8) 98.56(8)
C7a N1a C7a 4_655 2_655 yes 49.71(4) 49.71(4) 49.71(4)
C7a N1a C7a 4_655 3_555 yes 57.88(6) 57.86(6) 57.87(6)
C7a N1a H15a 4_655 . yes 82.7(2) 82.7(2) 82.7(2)
C7a N1a H15a 4_655 3_555 yes 61.0(3) 61.0(3) 61.0(3)
C7a N1a H17a 4_655 . yes 111.83(7) 111.76(7) 111.79(7)
C7a N1a H17a 4_655 10_555 yes 155.98(6) 153.23(6) 154.48(6)
C7a N1a H17a 4_655 3_555 yes 82.85(5) 82.82(5) 82.84(5)
C7a N1a H17a 4_655 12_555 yes 128.74(4) 122.27(4) 125.56(4)
C7a N1a H27a 4_655 . yes 112.00(6) 111.99(6) 111.99(6)
C7a N1a H27a 4_655 2_655 yes 65.31(4) 65.31(4) 65.31(4)
C7a N1a H27a 4_655 3_555 yes 62.77(5) 62.77(5) 62.77(5)
C7a N1a H27a 4_655 4_655 yes 18.08(3) 18.06(3) 18.07(3)
H15a N1a H15a . 3_555 yes 50.4(5) 50.4(5) 50.4(5)
H15a N1a H17a . . yes 117.6(4) 117.5(4) 117.6(4)
H15a N1a H17a . 10_555 yes 78.0(3) 73.4(2) 75.7(2)
H15a N1a H17a . 3_555 yes 164.9(3) 164.8(2) 164.9(3)
H15a N1a H17a . 12_555 yes 95.9(3) 93.0(3) 94.5(3)
H15a N1a H27a . . yes 71.2(3) 71.1(3) 71.1(3)
H15a N1a H27a . 2_655 yes 48.1(3) 48.0(3) 48.1(3)
H15a N1a H27a . 3_555 yes 121.3(3) 121.3(3) 121.3(3)
H15a N1a H27a . 4_655 yes 82.6(2) 82.6(3) 82.6(2)
H15a N1a H15a 3_555 . yes 50.4(5) 50.4(5) 50.4(5)
H15a N1a H17a 3_555 . yes 164.9(3) 164.8(2) 164.9(3)
H15a N1a H17a 3_555 10_555 yes 95.9(3) 93.0(3) 94.5(3)
H15a N1a H17a 3_555 3_555 yes 117.6(4) 117.5(3) 117.6(4)
H15a N1a H17a 3_555 12_555 yes 78.0(3) 73.4(2) 75.7(2)
H15a N1a H27a 3_555 . yes 121.3(3) 121.3(3) 121.3(3)
H15a N1a H27a 3_555 2_655 yes 82.6(2) 82.6(3) 82.6(2)
H15a N1a H27a 3_555 3_555 yes 71.2(3) 71.1(3) 71.1(3)
H15a N1a H27a 3_555 4_655 yes 48.1(3) 48.0(3) 48.1(3)
H17a N1a H17a . 10_555 yes 92.14(4) 88.43(4) 90.25(4)
H17a N1a H17a . 3_555 yes 72.35(6) 72.28(6) 72.31(6)
H17a N1a H17a . 12_555 yes 119.72(5) 114.58(5) 117.13(5)
H17a N1a H27a . . yes 46.75(4) 46.73(4) 46.74(4)
H17a N1a H27a . 2_655 yes 82.24(4) 82.24(4) 82.24(4)
H17a N1a H27a . 3_555 yes 118.88(7) 118.83(7) 118.85(7)
H17a N1a H27a . 4_655 yes 127.84(6) 127.79(6) 127.82(6)
H17a N1a H17a 3_555 . yes 72.35(6) 72.28(6) 72.31(6)
H17a N1a H17a 3_555 10_555 yes 119.72(5) 114.58(5) 117.16(5)
H17a N1a H17a 3_555 12_555 yes 92.14(4) 88.43(4) 90.29(4)
H17a N1a H27a 3_555 . yes 118.88(7) 118.83(7) 118.85(7)
H17a N1a H27a 3_555 2_655 yes 127.84(6) 127.79(6) 127.82(6)
H17a N1a H27a 3_555 3_555 yes 46.75(4) 46.73(4) 46.74(4)
H17a N1a H27a 3_555 4_655 yes 82.24(4) 82.24(4) 82.24(4)
H27a N1a H27a . 2_655 yes 50.30(4) 50.30(4) 50.30(4)
H27a N1a H27a . 3_555 yes 163.60(9) 163.58(9) 163.59(9)
H27a N1a H27a . 4_655 yes 128.05(6) 128.04(6) 128.04(6)
H27a N1a H27a 3_555 . yes 163.60(9) 163.58(9) 163.59(9)
H27a N1a H27a 3_555 2_655 yes 128.05(6) 128.04(6) 128.04(6)
H27a N1a H27a 3_555 4_655 yes 50.30(4) 50.30(4) 50.30(4)
H10a C6a H10a 9_545 12_545 yes 165.1(4) 159.5(4) 162.6(4)
H10a C6a N2a 9_545 . yes 153.7(3) 151.3(3) 152.8(3)
H10a C6a N2a 9_545 3_555 yes 45.9(3) 42.7(3) 43.9(3)
H10a C6a N1a 9_545 . yes 105.0(3) 101.5(3) 102.6(3)
H10a C6a N1a 9_545 2_655 yes 93.9(3) 91.5(3) 93.1(3)
H10a C6a C7a 9_545 . yes 135.8(3) 132.2(3) 133.3(3)
H10a C6a C7a 9_545 2_655 yes 120.4(2) 118.0(2) 119.7(2)
H10a C6a C7a 9_545 3_555 yes 76.2(3) 72.5(3) 73.7(3)
H10a C6a C7a 9_545 4_655 yes 62.6(3) 60.2(3) 61.8(3)
H10a C6a H16a 9_545 . yes 77.1(2) 73.3(2) 76.0(2)
H10a C6a H16a 9_545 2_655 yes 95.5(3) 93.1(3) 93.9(3)
H10a C6a H17a 9_545 . yes 133.9(2) 130.2(2) 131.3(2)
H10a C6a H17a 9_545 2_655 yes 112.2(2) 109.8(2) 111.4(2)
H10a C6a H17a 9_545 3_555 yes 79.0(2) 75.2(2) 76.4(2)
H10a C6a H17a 9_545 4_655 yes 58.6(2) 56.2(2) 57.9(2)
H10a C6a H10a 10_545 11_545 yes 165.1(4) 159.5(4) 162.6(4)
H10a C6a N2a 10_545 . yes 153.7(3) 151.3(3) 152.8(3)
H10a C6a N2a 10_545 3_555 yes 45.9(3) 42.7(3) 43.9(3)
H10a C6a N1a 10_545 . yes 93.9(3) 91.5(3) 93.1(3)
H10a C6a N1a 10_545 2_655 yes 105.0(3) 101.5(3) 102.6(3)
H10a C6a C7a 10_545 . yes 120.4(2) 118.0(2) 119.6(2)
H10a C6a C7a 10_545 2_655 yes 135.8(3) 132.2(3) 133.3(3)
H10a C6a C7a 10_545 3_555 yes 62.6(3) 60.2(3) 61.8(3)
H10a C6a C7a 10_545 4_655 yes 76.2(3) 72.5(3) 73.7(3)
H10a C6a H16a 10_545 . yes 95.5(3) 93.1(3) 93.9(3)
H10a C6a H16a 10_545 2_655 yes 77.1(2) 73.3(2) 75.9(2)
H10a C6a H17a 10_545 . yes 112.2(2) 109.8(2) 111.4(2)
H10a C6a H17a 10_545 2_655 yes 133.9(2) 130.2(2) 131.3(2)
H10a C6a H17a 10_545 3_555 yes 58.6(2) 56.2(2) 57.9(2)
H10a C6a H17a 10_545 4_655 yes 79.0(2) 75.2(2) 76.4(2)
H10a C6a H10a 11_545 10_545 yes 165.1(4) 159.5(4) 162.6(4)
H10a C6a N2a 11_545 . yes 45.9(3) 42.7(3) 43.9(3)
H10a C6a N2a 11_545 3_555 yes 153.7(3) 151.3(3) 152.8(3)
H10a C6a N1a 11_545 . yes 105.0(3) 101.5(3) 102.6(3)
H10a C6a N1a 11_545 2_655 yes 93.9(3) 91.5(3) 93.1(3)
H10a C6a C7a 11_545 . yes 76.2(3) 72.5(3) 73.7(3)
H10a C6a C7a 11_545 2_655 yes 62.6(3) 60.2(3) 61.8(3)
H10a C6a C7a 11_545 3_555 yes 135.8(3) 132.2(3) 133.3(3)
H10a C6a C7a 11_545 4_655 yes 120.4(2) 118.0(2) 119.6(2)
H10a C6a H16a 11_545 . yes 77.1(2) 73.3(2) 75.9(2)
H10a C6a H16a 11_545 2_655 yes 95.5(3) 93.1(3) 93.9(3)
H10a C6a H17a 11_545 . yes 79.0(2) 75.2(2) 76.4(2)
H10a C6a H17a 11_545 2_655 yes 58.6(2) 56.2(2) 57.9(2)
H10a C6a H17a 11_545 3_555 yes 133.9(2) 130.2(2) 131.3(2)
H10a C6a H17a 11_545 4_655 yes 112.2(2) 109.8(2) 111.4(2)
H10a C6a H10a 12_545 9_545 yes 165.1(4) 159.5(4) 162.6(4)
H10a C6a N2a 12_545 . yes 45.9(3) 42.7(3) 43.9(3)
H10a C6a N2a 12_545 3_555 yes 153.7(3) 151.3(3) 152.8(3)
H10a C6a N1a 12_545 . yes 93.9(3) 91.5(3) 93.1(3)
H10a C6a N1a 12_545 2_655 yes 105.0(3) 101.5(3) 102.6(3)
H10a C6a C7a 12_545 . yes 62.6(3) 60.2(3) 61.8(3)
H10a C6a C7a 12_545 2_655 yes 76.2(3) 72.5(3) 73.7(3)
H10a C6a C7a 12_545 3_555 yes 120.4(2) 118.0(2) 119.7(2)
H10a C6a C7a 12_545 4_655 yes 135.8(3) 132.2(3) 133.3(3)
H10a C6a H16a 12_545 . yes 95.5(3) 93.1(3) 93.9(3)
H10a C6a H16a 12_545 2_655 yes 77.1(2) 73.3(2) 76.0(2)
H10a C6a H17a 12_545 . yes 58.6(2) 56.2(2) 57.9(2)
H10a C6a H17a 12_545 2_655 yes 79.0(2) 75.2(2) 76.4(2)
H10a C6a H17a 12_545 3_555 yes 112.2(2) 109.8(2) 111.4(2)
H10a C6a H17a 12_545 4_655 yes 133.9(2) 130.2(2) 131.3(2)
N2a C6a N2a . 3_555 yes 112.30(11) 112.21(11) 112.26(11)
N2a C6a N1a . . yes 59.86(6) 59.81(6) 59.83(6)
N2a C6a N1a . 2_655 yes 59.86(6) 59.81(6) 59.83(6)
N2a C6a C7a . . yes 36.14(5) 36.12(5) 36.13(5)
N2a C6a C7a . 2_655 yes 36.14(5) 36.12(5) 36.13(5)
N2a C6a C7a . 3_555 yes 91.23(8) 91.15(8) 91.19(8)
N2a C6a C7a . 4_655 yes 91.23(8) 91.15(8) 91.19(8)
N2a C6a H16a . . yes 108.9(3) 108.8(4) 108.9(3)
N2a C6a H16a . 2_655 yes 108.9(3) 108.8(3) 108.9(3)
N2a C6a H17a . . yes 51.63(4) 51.61(4) 51.62(4)
N2a C6a H17a . 2_655 yes 51.63(4) 51.61(4) 51.62(4)
N2a C6a H17a . 3_555 yes 98.44(7) 98.38(7) 98.41(7)
N2a C6a H17a . 4_655 yes 98.44(7) 98.38(7) 98.41(7)
N2a C6a N2a 3_555 . yes 112.30(11) 112.21(11) 112.26(11)
N2a C6a N1a 3_555 . yes 59.86(6) 59.81(6) 59.83(6)
N2a C6a N1a 3_555 2_655 yes 59.86(6) 59.81(6) 59.83(6)
N2a C6a C7a 3_555 . yes 91.23(8) 91.15(8) 91.19(8)
N2a C6a C7a 3_555 2_655 yes 91.23(8) 91.15(8) 91.19(8)
N2a C6a C7a 3_555 3_555 yes 36.14(5) 36.12(5) 36.13(5)
N2a C6a C7a 3_555 4_655 yes 36.14(5) 36.12(5) 36.13(5)
N2a C6a H16a 3_555 . yes 108.9(3) 108.8(3) 108.9(3)
N2a C6a H16a 3_555 2_655 yes 108.9(3) 108.8(4) 108.9(3)
N2a C6a H17a 3_555 . yes 98.44(7) 98.38(7) 98.41(7)
N2a C6a H17a 3_555 2_655 yes 98.44(7) 98.38(7) 98.41(7)
N2a C6a H17a 3_555 3_555 yes 51.63(4) 51.61(4) 51.62(4)
N2a C6a H17a 3_555 4_655 yes 51.63(4) 51.61(4) 51.62(4)
N1a C6a N1a . 2_655 yes 51.28(4) 51.20(4) 51.24(4)
N1a C6a C7a . . yes 31.37(4) 31.34(4) 31.36(4)
N1a C6a C7a . 2_655 yes 65.25(5) 65.18(5) 65.21(5)
N1a C6a C7a . 3_555 yes 31.37(4) 31.34(4) 31.36(4)
N1a C6a C7a . 4_655 yes 65.25(5) 65.18(5) 65.21(5)
N1a C6a H16a . . yes 151.1(7) 151.1(7) 151.1(7)
N1a C6a H16a . 2_655 yes 99.9(7) 99.8(7) 99.8(7)
N1a C6a H17a . . yes 43.92(3) 43.91(3) 43.91(3)
N1a C6a H17a . 2_655 yes 87.31(5) 87.24(5) 87.27(5)
N1a C6a H17a . 3_555 yes 43.92(3) 43.91(3) 43.91(3)
N1a C6a H17a . 4_655 yes 87.31(5) 87.24(5) 87.27(5)
N1a C6a N1a 2_655 . yes 51.28(4) 51.20(4) 51.24(4)
N1a C6a C7a 2_655 . yes 65.25(5) 65.18(5) 65.21(5)
N1a C6a C7a 2_655 2_655 yes 31.37(4) 31.34(4) 31.36(4)
N1a C6a C7a 2_655 3_555 yes 65.25(5) 65.18(5) 65.21(5)
N1a C6a C7a 2_655 4_655 yes 31.37(4) 31.34(4) 31.36(4)
N1a C6a H16a 2_655 . yes 99.9(7) 99.8(7) 99.8(7)
N1a C6a H16a 2_655 2_655 yes 151.1(7) 151.1(7) 151.1(7)
N1a C6a H17a 2_655 . yes 87.31(5) 87.24(5) 87.27(5)
N1a C6a H17a 2_655 2_655 yes 43.92(3) 43.91(3) 43.91(3)
N1a C6a H17a 2_655 3_555 yes 87.31(5) 87.24(5) 87.27(5)
N1a C6a H17a 2_655 4_655 yes 43.92(3) 43.91(3) 43.91(3)
C7a C6a C7a . 2_655 yes 60.38(5) 60.32(5) 60.35(5)
C7a C6a C7a . 3_555 yes 59.89(5) 59.83(5) 59.86(5)
C7a C6a C7a . 4_655 yes 90.23(7) 90.13(7) 90.18(7)
C7a C6a H16a . . yes 145.0(3) 145.0(4) 145.0(3)
C7a C6a H16a . 2_655 yes 90.0(6) 90.0(6) 90.0(5)
C7a C6a H17a . . yes 22.76(3) 22.75(3) 22.75(3)
C7a C6a H17a . 2_655 yes 81.97(5) 81.92(5) 81.95(5)
C7a C6a H17a . 3_555 yes 62.55(4) 62.52(4) 62.53(4)
C7a C6a H17a . 4_655 yes 108.76(7) 108.67(7) 108.72(7)
C7a C6a C7a 2_655 . yes 60.38(5) 60.32(5) 60.35(5)
C7a C6a C7a 2_655 3_555 yes 90.23(7) 90.13(7) 90.18(7)
C7a C6a C7a 2_655 4_655 yes 59.89(5) 59.83(5) 59.86(5)
C7a C6a H16a 2_655 . yes 90.0(6) 90.0(6) 90.0(5)
C7a C6a H16a 2_655 2_655 yes 145.0(3) 145.0(3) 145.0(3)
C7a C6a H17a 2_655 . yes 81.97(5) 81.92(5) 81.95(5)
C7a C6a H17a 2_655 2_655 yes 22.76(3) 22.75(3) 22.75(3)
C7a C6a H17a 2_655 3_555 yes 108.76(7) 108.67(7) 108.72(7)
C7a C6a H17a 2_655 4_655 yes 62.55(4) 62.52(4) 62.53(4)
C7a C6a C7a 3_555 . yes 59.89(5) 59.83(5) 59.86(5)
C7a C6a C7a 3_555 2_655 yes 90.23(7) 90.13(7) 90.18(7)
C7a C6a C7a 3_555 4_655 yes 60.38(5) 60.32(5) 60.35(5)
C7a C6a H16a 3_555 . yes 145.0(3) 145.0(3) 145.0(3)
C7a C6a H16a 3_555 2_655 yes 90.0(6) 90.0(6) 90.0(5)
C7a C6a H17a 3_555 . yes 62.55(4) 62.52(4) 62.53(4)
C7a C6a H17a 3_555 2_655 yes 108.76(7) 108.67(7) 108.72(7)
C7a C6a H17a 3_555 3_555 yes 22.76(3) 22.75(3) 22.75(3)
C7a C6a H17a 3_555 4_655 yes 81.97(5) 81.92(5) 81.95(5)
C7a C6a C7a 4_655 . yes 90.23(7) 90.13(7) 90.18(7)
C7a C6a C7a 4_655 2_655 yes 59.89(5) 59.83(5) 59.86(5)
C7a C6a C7a 4_655 3_555 yes 60.38(5) 60.32(5) 60.35(5)
C7a C6a H16a 4_655 . yes 90.0(6) 90.0(6) 90.0(5)
C7a C6a H16a 4_655 2_655 yes 145.0(3) 145.0(4) 145.0(3)
C7a C6a H17a 4_655 . yes 108.76(7) 108.67(7) 108.72(7)
C7a C6a H17a 4_655 2_655 yes 62.55(4) 62.52(4) 62.53(4)
C7a C6a H17a 4_655 3_555 yes 81.97(5) 81.92(5) 81.95(5)
C7a C6a H17a 4_655 4_655 yes 22.76(3) 22.75(3) 22.75(3)
H16a C6a H16a . 2_655 yes 109.1(10) 109.0(10) 109.1(10)
H16a C6a H17a . . yes 151.73(16) 151.73(19) 151.73(16)
H16a C6a H17a . 2_655 yes 67.3(6) 67.2(6) 67.3(6)
H16a C6a H17a . 3_555 yes 151.73(16) 151.73(19) 151.73(16)
H16a C6a H17a . 4_655 yes 67.3(6) 67.2(6) 67.3(6)
H16a C6a H16a 2_655 . yes 109.1(10) 109.0(10) 109.1(10)
H16a C6a H17a 2_655 . yes 67.3(6) 67.2(6) 67.3(6)
H16a C6a H17a 2_655 2_655 yes 151.73(16) 151.73(19) 151.73(16)
H16a C6a H17a 2_655 3_555 yes 67.3(6) 67.2(6) 67.3(6)
H16a C6a H17a 2_655 4_655 yes 151.73(16) 151.73(14) 151.73(16)
H17a C6a H17a . 2_655 yes 102.17(5) 102.13(5) 102.15(5)
H17a C6a H17a . 3_555 yes 55.04(4) 55.02(4) 55.03(4)
H17a C6a H17a . 4_655 yes 129.63(7) 129.55(7) 129.59(7)
H17a C6a H17a 2_655 . yes 102.17(5) 102.13(5) 102.15(5)
H17a C6a H17a 2_655 3_555 yes 129.63(7) 129.55(7) 129.59(7)
H17a C6a H17a 2_655 4_655 yes 55.04(4) 55.02(4) 55.03(4)
H17a C6a H17a 3_555 . yes 55.04(4) 55.02(4) 55.03(4)
H17a C6a H17a 3_555 2_655 yes 129.63(7) 129.55(7) 129.59(7)
H17a C6a H17a 3_555 4_655 yes 102.17(5) 102.13(5) 102.15(5)
H17a C6a H17a 4_655 . yes 129.63(7) 129.55(7) 129.59(7)
H17a C6a H17a 4_655 2_655 yes 55.04(4) 55.02(4) 55.03(4)
H17a C6a H17a 4_655 3_555 yes 102.17(5) 102.13(5) 102.15(5)
N2a C5a N2a . 3_555 yes 51.52(4) 51.44(4) 51.48(4)
N2a C5a N1a . . yes 60.01(8) 59.96(8) 59.99(8)
N2a C5a N1a . 2_655 yes 60.01(8) 59.96(8) 59.99(8)
N2a C5a C7a . . yes 31.61(4) 31.58(4) 31.59(4)
N2a C5a C7a . 2_655 yes 31.61(4) 31.58(4) 31.59(4)
N2a C5a C7a . 3_555 yes 65.36(6) 65.28(6) 65.32(6)
N2a C5a C7a . 4_655 yes 65.36(6) 65.28(6) 65.32(6)
N2a C5a H15a . . yes 97.4(8) 97.3(8) 97.4(8)
N2a C5a H15a . 3_555 yes 148.8(8) 148.8(8) 148.8(8)
N2a C5a H27a . . yes 44.09(3) 44.09(3) 44.09(3)
N2a C5a H27a . 2_655 yes 44.09(3) 44.09(3) 44.09(3)
N2a C5a H27a . 3_555 yes 87.41(6) 87.34(6) 87.38(6)
N2a C5a H27a . 4_655 yes 87.41(6) 87.34(6) 87.38(6)
N2a C5a N2a 3_555 . yes 51.52(4) 51.44(4) 51.48(4)
N2a C5a N1a 3_555 . yes 60.01(8) 59.96(8) 59.99(8)
N2a C5a N1a 3_555 2_655 yes 60.01(8) 59.96(8) 59.99(8)
N2a C5a C7a 3_555 . yes 65.36(6) 65.28(6) 65.32(6)
N2a C5a C7a 3_555 2_655 yes 65.36(6) 65.28(6) 65.32(6)
N2a C5a C7a 3_555 3_555 yes 31.61(4) 31.58(4) 31.59(4)
N2a C5a C7a 3_555 4_655 yes 31.61(4) 31.58(4) 31.59(4)
N2a C5a H15a 3_555 . yes 148.8(8) 148.8(8) 148.8(8)
N2a C5a H15a 3_555 3_555 yes 97.4(8) 97.3(8) 97.4(8)
N2a C5a H27a 3_555 . yes 87.41(6) 87.34(6) 87.38(6)
N2a C5a H27a 3_555 2_655 yes 87.41(6) 87.34(6) 87.38(6)
N2a C5a H27a 3_555 3_555 yes 44.09(3) 44.09(3) 44.09(3)
N2a C5a H27a 3_555 4_655 yes 44.09(3) 44.09(3) 44.09(3)
N1a C5a N1a . 2_655 yes 112.59(15) 112.50(15) 112.54(15)
N1a C5a C7a . . yes 35.90(6) 35.88(5) 35.89(5)
N1a C5a C7a . 2_655 yes 91.62(10) 91.54(10) 91.58(10)
N1a C5a C7a . 3_555 yes 35.90(5) 35.88(5) 35.89(5)
N1a C5a C7a . 4_655 yes 91.62(10) 91.54(10) 91.58(10)
N1a C5a H15a . . yes 107.7(4) 107.6(4) 107.6(4)
N1a C5a H15a . 3_555 yes 107.7(4) 107.6(4) 107.6(4)
N1a C5a H27a . . yes 51.24(4) 51.22(4) 51.23(4)
N1a C5a H27a . 2_655 yes 98.96(8) 98.90(8) 98.93(8)
N1a C5a H27a . 3_555 yes 51.24(4) 51.22(4) 51.23(4)
N1a C5a H27a . 4_655 yes 98.96(8) 98.90(8) 98.93(8)
N1a C5a N1a 2_655 . yes 112.59(15) 112.50(15) 112.54(15)
N1a C5a C7a 2_655 . yes 91.62(10) 91.54(10) 91.58(10)
N1a C5a C7a 2_655 2_655 yes 35.90(5) 35.88(5) 35.89(5)
N1a C5a C7a 2_655 3_555 yes 91.62(10) 91.54(10) 91.58(10)
N1a C5a C7a 2_655 4_655 yes 35.90(6) 35.88(5) 35.89(5)
N1a C5a H15a 2_655 . yes 107.7(4) 107.6(4) 107.6(4)
N1a C5a H15a 2_655 3_555 yes 107.7(4) 107.6(4) 107.6(4)
N1a C5a H27a 2_655 . yes 98.96(8) 98.90(8) 98.93(8)
N1a C5a H27a 2_655 2_655 yes 51.24(4) 51.22(4) 51.23(4)
N1a C5a H27a 2_655 3_555 yes 98.96(8) 98.90(8) 98.93(8)
N1a C5a H27a 2_655 4_655 yes 51.24(4) 51.22(4) 51.23(4)
C7a C5a C7a . 2_655 yes 60.51(5) 60.45(5) 60.48(5)
C7a C5a C7a . 3_555 yes 60.01(5) 59.95(5) 59.98(5)
C7a C5a C7a . 4_655 yes 90.45(8) 90.35(8) 90.40(8)
C7a C5a H15a . . yes 88.1(7) 88.0(7) 88.0(7)
C7a C5a H15a . 3_555 yes 143.5(4) 143.5(4) 143.5(4)
C7a C5a H27a . . yes 22.72(3) 22.71(3) 22.72(3)
C7a C5a H27a . 2_655 yes 63.32(5) 63.29(5) 63.30(5)
C7a C5a H27a . 3_555 yes 81.49(5) 81.44(5) 81.47(5)
C7a C5a H27a . 4_655 yes 109.00(8) 108.91(8) 108.95(8)
C7a C5a C7a 2_655 . yes 60.51(5) 60.45(5) 60.48(5)
C7a C5a C7a 2_655 3_555 yes 90.45(8) 90.35(8) 90.40(8)
C7a C5a C7a 2_655 4_655 yes 60.01(5) 59.95(5) 59.98(5)
C7a C5a H15a 2_655 . yes 88.1(7) 88.0(7) 88.0(7)
C7a C5a H15a 2_655 3_555 yes 143.5(4) 143.5(4) 143.5(4)
C7a C5a H27a 2_655 . yes 63.32(5) 63.29(5) 63.30(5)
C7a C5a H27a 2_655 2_655 yes 22.72(3) 22.71(3) 22.72(3)
C7a C5a H27a 2_655 3_555 yes 109.00(8) 108.91(8) 108.95(8)
C7a C5a H27a 2_655 4_655 yes 81.49(5) 81.44(5) 81.47(5)
C7a C5a C7a 3_555 . yes 60.01(5) 59.95(5) 59.98(5)
C7a C5a C7a 3_555 2_655 yes 90.45(8) 90.35(8) 90.40(8)
C7a C5a C7a 3_555 4_655 yes 60.51(5) 60.45(5) 60.48(5)
C7a C5a H15a 3_555 . yes 143.5(4) 143.5(4) 143.5(4)
C7a C5a H15a 3_555 3_555 yes 88.1(7) 88.0(7) 88.0(7)
C7a C5a H27a 3_555 . yes 81.49(5) 81.44(5) 81.47(5)
C7a C5a H27a 3_555 2_655 yes 109.00(8) 108.91(8) 108.95(8)
C7a C5a H27a 3_555 3_555 yes 22.72(3) 22.71(3) 22.72(3)
C7a C5a H27a 3_555 4_655 yes 63.32(5) 63.29(5) 63.30(5)
C7a C5a C7a 4_655 . yes 90.45(8) 90.35(8) 90.40(8)
C7a C5a C7a 4_655 2_655 yes 60.01(5) 59.95(5) 59.98(5)
C7a C5a C7a 4_655 3_555 yes 60.51(5) 60.45(5) 60.48(5)
C7a C5a H15a 4_655 . yes 143.5(4) 143.5(4) 143.5(4)
C7a C5a H15a 4_655 3_555 yes 88.1(7) 88.0(7) 88.0(7)
C7a C5a H27a 4_655 . yes 109.00(8) 108.91(8) 108.95(8)
C7a C5a H27a 4_655 2_655 yes 81.49(5) 81.44(5) 81.47(5)
C7a C5a H27a 4_655 3_555 yes 63.32(5) 63.29(5) 63.30(5)
C7a C5a H27a 4_655 4_655 yes 22.72(3) 22.71(3) 22.72(3)
H15a C5a H15a . 3_555 yes 113.9(11) 113.8(11) 113.8(11)
H15a C5a H27a . . yes 65.4(7) 65.3(7) 65.3(7)
H15a C5a H27a . 2_655 yes 65.4(7) 65.3(7) 65.3(7)
H15a C5a H27a . 3_555 yes 151.67(12) 151.66(14) 151.67(12)
H15a C5a H27a . 4_655 yes 151.67(12) 151.66(14) 151.67(12)
H15a C5a H15a 3_555 . yes 113.9(11) 113.8(11) 113.8(11)
H15a C5a H27a 3_555 . yes 151.67(12) 151.66(14) 151.67(12)
H15a C5a H27a 3_555 2_655 yes 151.67(12) 151.66(14) 151.67(12)
H15a C5a H27a 3_555 3_555 yes 65.4(7) 65.3(7) 65.3(7)
H15a C5a H27a 3_555 4_655 yes 65.4(7) 65.3(7) 65.3(7)
H27a C5a H27a . 2_655 yes 56.05(4) 56.03(4) 56.04(4)
H27a C5a H27a . 3_555 yes 101.50(5) 101.46(5) 101.48(5)
H27a C5a H27a . 4_655 yes 129.85(8) 129.78(8) 129.82(8)
H27a C5a H27a 2_655 . yes 56.05(4) 56.03(4) 56.04(4)
H27a C5a H27a 2_655 3_555 yes 129.85(8) 129.78(8) 129.82(8)
H27a C5a H27a 2_655 4_655 yes 101.50(5) 101.46(5) 101.48(5)
H27a C5a H27a 3_555 . yes 101.50(5) 101.46(5) 101.48(5)
H27a C5a H27a 3_555 2_655 yes 129.85(8) 129.78(8) 129.82(8)
H27a C5a H27a 3_555 4_655 yes 56.05(4) 56.03(4) 56.04(4)
H27a C5a H27a 4_655 . yes 129.85(8) 129.78(8) 129.82(8)
H27a C5a H27a 4_655 2_655 yes 101.50(5) 101.46(5) 101.48(5)
H27a C5a H27a 4_655 3_555 yes 56.05(4) 56.03(4) 56.04(4)
H10a C7a N2a 11_545 . yes 29.2(3) 26.4(3) 28.4(3)
H10a C7a N2a 11_545 3_555 yes 86.1(3) 83.1(3) 85.1(3)
H10a C7a N1a 11_545 . yes 141.1(3) 138.3(3) 140.3(3)
H10a C7a N1a 11_545 2_655 yes 85.5(2) 83.3(2) 84.7(2)
H10a C7a C6a 11_545 . yes 56.7(3) 53.7(3) 55.7(3)
H10a C7a C5a 11_545 . yes 115.7(2) 113.8(2) 115.0(2)
H10a C7a C7a 11_545 2_655 yes 56.0(2) 54.1(2) 55.3(2)
H10a C7a C7a 11_545 3_555 yes 116.6(3) 113.6(3) 115.6(3)
H10a C7a H16a 11_545 2_655 yes 61.2(3) 58.5(3) 60.1(3)
H10a C7a H15a 11_545 . yes 114.2(3) 112.1(3) 113.6(3)
H10a C7a H17a 11_545 . yes 95.1(2) 93.0(2) 93.6(2)
H10a C7a H17a 11_545 3_555 yes 116.3(3) 113.5(3) 115.2(3)
H10a C7a H27a 11_545 . yes 94.9(3) 92.0(3) 93.1(3)
H10a C7a H27a 11_545 2_655 yes 60.0(2) 57.8(2) 59.3(2)
H10a C7a H27a 11_545 3_555 yes 124.5(3) 121.5(3) 123.6(3)
H10a C7a N2a 12_545 . yes 45.7(2) 43.5(2) 44.2(2)
H10a C7a N2a 12_545 3_555 yes 95.1(3) 92.5(3) 93.6(3)
H10a C7a N1a 12_545 . yes 154.6(3) 152.2(4) 153.1(3)
H10a C7a N1a 12_545 2_655 yes 104.1(2) 101.9(2) 102.7(2)
H10a C7a C6a 12_545 . yes 63.7(3) 61.1(3) 62.2(3)
H10a C7a C5a 12_545 . yes 134.9(2) 132.38(19) 133.3(2)
H10a C7a C7a 12_545 2_655 yes 75.48(19) 72.72(19) 73.64(19)
H10a C7a C7a 12_545 3_555 yes 121.7(4) 118.5(4) 120.3(4)
H10a C7a H16a 12_545 2_655 yes 59.7(4) 56.3(4) 58.4(4)
H10a C7a H15a 12_545 . yes 132.8(3) 129.1(3) 130.2(3)
H10a C7a H17a 12_545 . yes 77.2(2) 73.7(2) 76.1(2)
H10a C7a H17a 12_545 3_555 yes 113.3(4) 109.5(3) 112.0(4)
H10a C7a H27a 12_545 . yes 95.2(4) 91.8(4) 93.1(4)
H10a C7a H27a 12_545 2_655 yes 78.5(2) 74.8(2) 76.0(2)
H10a C7a H27a 12_545 3_555 yes 131.3(4) 128.3(4) 130.0(4)
N2a C7a N2a . 3_555 yes 59.89(5) 59.88(5) 59.89(5)
N2a C7a N1a . . yes 111.95(9) 111.90(9) 111.93(9)
N2a C7a N1a . 2_655 yes 59.62(6) 59.55(6) 59.59(6)
N2a C7a C6a . . yes 36.07(4) 36.05(4) 36.06(4)
N2a C7a C5a . . yes 90.85(7) 90.77(7) 90.81(7)
N2a C7a C7a . 2_655 yes 35.76(5) 35.71(5) 35.74(5)
N2a C7a C7a . 3_555 yes 91.34(7) 91.33(7) 91.34(7)
N2a C7a H16a . 2_655 yes 51.4(3) 51.3(2) 51.3(2)
N2a C7a H15a . . yes 97.74(17) 97.65(17) 97.69(17)
N2a C7a H17a . . yes 109.56(12) 109.47(12) 109.52(12)
N2a C7a H17a . 3_555 yes 98.72(7) 98.68(7) 98.70(7)
N2a C7a H27a . . yes 109.47(11) 109.43(11) 109.45(11)
N2a C7a H27a . 2_655 yes 50.98(5) 50.92(5) 50.95(5)
N2a C7a H27a . 3_555 yes 97.58(6) 97.57(6) 97.57(6)
N2a C7a N2a 3_555 . yes 59.89(5) 59.88(5) 59.89(5)
N2a C7a N1a 3_555 . yes 59.66(6) 59.59(6) 59.62(6)
N2a C7a N1a 3_555 2_655 yes 51.12(3) 51.09(3) 51.10(3)
N2a C7a C6a 3_555 . yes 31.40(3) 31.39(3) 31.40(3)
N2a C7a C5a 3_555 . yes 64.88(4) 64.80(4) 64.84(4)
N2a C7a C7a 3_555 2_655 yes 64.94(4) 64.93(4) 64.94(4)
N2a C7a C7a 3_555 3_555 yes 31.46(4) 31.44(4) 31.45(4)
N2a C7a H16a 3_555 2_655 yes 43.53(18) 43.52(17) 43.52(18)
N2a C7a H15a 3_555 . yes 87.8(3) 87.7(3) 87.8(3)
N2a C7a H17a 3_555 . yes 100.75(10) 100.70(10) 100.73(10)
N2a C7a H17a 3_555 3_555 yes 44.07(3) 44.06(3) 44.07(3)
N2a C7a H27a 3_555 . yes 152.43(11) 152.42(11) 152.42(11)
N2a C7a H27a 3_555 2_655 yes 86.84(4) 86.83(4) 86.83(4)
N2a C7a H27a 3_555 3_555 yes 38.47(3) 38.44(3) 38.46(3)
N1a C7a N1a . 2_655 yes 59.60(6) 59.58(6) 59.59(6)
N1a C7a C6a . . yes 91.06(7) 90.98(7) 91.02(7)
N1a C7a C5a . . yes 35.86(5) 35.84(5) 35.85(5)
N1a C7a C7a . 2_655 yes 90.86(7) 90.86(7) 90.86(7)
N1a C7a C7a . 3_555 yes 35.96(6) 35.91(6) 35.94(6)
N1a C7a H16a . 2_655 yes 98.17(14) 98.09(15) 98.13(14)
N1a C7a H15a . . yes 52.6(3) 52.5(3) 52.5(3)
N1a C7a H17a . . yes 109.47(11) 109.42(11) 109.45(11)
N1a C7a H17a . 3_555 yes 51.62(6) 51.56(6) 51.59(6)
N1a C7a H27a . . yes 109.56(12) 109.47(12) 109.52(12)
N1a C7a H27a . 2_655 yes 98.19(7) 98.16(7) 98.18(7)
N1a C7a H27a . 3_555 yes 25.86(6) 25.83(6) 25.84(6)
N1a C7a N1a 2_655 . yes 59.60(6) 59.58(6) 59.59(6)
N1a C7a C6a 2_655 . yes 64.93(5) 64.85(5) 64.89(5)
N1a C7a C5a 2_655 . yes 31.23(4) 31.21(4) 31.22(4)
N1a C7a C7a 2_655 2_655 yes 31.28(4) 31.26(4) 31.27(4)
N1a C7a C7a 2_655 3_555 yes 65.15(4) 65.14(4) 65.15(4)
N1a C7a H16a 2_655 2_655 yes 86.6(2) 86.5(2) 86.6(2)
N1a C7a H15a 2_655 . yes 44.0(2) 44.0(2) 44.0(2)
N1a C7a H17a 2_655 . yes 151.83(11) 151.83(11) 151.83(11)
N1a C7a H17a 2_655 3_555 yes 87.28(4) 87.27(4) 87.28(4)
N1a C7a H27a 2_655 . yes 101.34(10) 101.30(10) 101.32(10)
N1a C7a H27a 2_655 2_655 yes 43.73(3) 43.72(3) 43.73(3)
N1a C7a H27a 2_655 3_555 yes 62.61(3) 62.60(3) 62.60(3)
C6a C7a C5a . . yes 89.76(6) 89.66(6) 89.71(6)
C6a C7a C7a . 2_655 yes 59.84(4) 59.81(4) 59.82(4)
C6a C7a C7a . 3_555 yes 60.09(4) 60.06(4) 60.07(4)
C6a C7a H16a . 2_655 yes 22.4(3) 22.4(3) 22.4(3)
C6a C7a H15a . . yes 108.7(2) 108.6(2) 108.6(2)
C6a C7a H17a . . yes 91.04(10) 90.96(10) 91.00(10)
C6a C7a H17a . 3_555 yes 62.90(3) 62.89(3) 62.89(3)
C6a C7a H27a . . yes 145.52(11) 145.50(11) 145.51(11)
C6a C7a H27a . 2_655 yes 81.22(4) 81.19(4) 81.21(4)
C6a C7a H27a . 3_555 yes 68.71(4) 68.67(4) 68.69(4)
C5a C7a C7a . 2_655 yes 59.77(5) 59.75(5) 59.76(5)
C5a C7a C7a . 3_555 yes 60.02(5) 59.99(5) 60.01(5)
C5a C7a H16a . 2_655 yes 107.9(2) 107.8(2) 107.9(2)
C5a C7a H15a . . yes 23.8(3) 23.8(3) 23.8(3)
C5a C7a H17a . . yes 145.31(11) 145.28(11) 145.29(11)
C5a C7a H17a . 3_555 yes 81.72(4) 81.68(4) 81.70(4)
C5a C7a H27a . . yes 91.52(10) 91.44(10) 91.48(10)
C5a C7a H27a . 2_655 yes 62.60(3) 62.59(3) 62.60(3)
C5a C7a H27a . 3_555 yes 52.31(3) 52.30(3) 52.31(3)
C7a C7a C7a 2_655 3_555 yes 90 90 90
C7a C7a H16a 2_655 2_655 yes 81.1(3) 81.1(3) 81.1(3)
C7a C7a H15a 2_655 . yes 62.13(16) 62.09(16) 62.11(16)
C7a C7a H17a 2_655 . yes 145.28(11) 145.23(12) 145.25(11)
C7a C7a H17a 2_655 3_555 yes 108.60(5) 108.59(5) 108.59(5)
C7a C7a H27a 2_655 . yes 91.52(10) 91.52(10) 91.52(10)
C7a C7a H27a 2_655 2_655 yes 22.57(3) 22.56(3) 22.57(3)
C7a C7a H27a 2_655 3_555 yes 90.47(5) 90.47(5) 90.47(5)
C7a C7a C7a 3_555 2_655 yes 90 90 90
C7a C7a H16a 3_555 2_655 yes 62.55(13) 62.51(13) 62.53(13)
C7a C7a H15a 3_555 . yes 82.8(3) 82.8(3) 82.8(3)
C7a C7a H17a 3_555 . yes 90.78(10) 90.78(10) 90.78(10)
C7a C7a H17a 3_555 3_555 yes 22.84(4) 22.83(4) 22.83(4)
C7a C7a H27a 3_555 . yes 145.47(12) 145.42(12) 145.45(12)
C7a C7a H27a 3_555 2_655 yes 108.43(5) 108.43(5) 108.43(5)
C7a C7a H27a 3_555 3_555 yes 10.11(4) 10.09(4) 10.10(4)
H16a C7a H15a 2_655 . yes 129.4(3) 129.3(3) 129.3(3)
H16a C7a H17a 2_655 . yes 68.6(3) 68.6(3) 68.6(3)
H16a C7a H17a 2_655 3_555 yes 55.32(16) 55.31(17) 55.32(16)
H16a C7a H27a 2_655 . yes 151.53(16) 151.52(16) 151.52(17)
H16a C7a H27a 2_655 2_655 yes 101.1(3) 101.1(3) 101.1(3)
H16a C7a H27a 2_655 3_555 yes 72.58(13) 72.52(13) 72.55(13)
H15a C7a H17a . . yes 152.20(19) 152.19(18) 152.19(19)
H15a C7a H17a . 3_555 yes 103.1(3) 103.1(3) 103.1(3)
H15a C7a H27a . . yes 67.7(3) 67.7(3) 67.7(3)
H15a C7a H27a . 2_655 yes 54.39(18) 54.38(17) 54.39(18)
H15a C7a H27a . 3_555 yes 74.1(3) 74.1(3) 74.1(3)
H17a C7a H17a . 3_555 yes 67.95(9) 67.94(9) 67.95(9)
H17a C7a H27a . . yes 106.87(13) 106.83(13) 106.85(13)
H17a C7a H27a . 2_655 yes 151.46(11) 151.44(11) 151.45(11)
H17a C7a H27a . 3_555 yes 96.12(10) 96.10(10) 96.11(10)
H17a C7a H17a 3_555 . yes 67.95(9) 67.94(9) 67.95(9)
H17a C7a H27a 3_555 . yes 151.16(11) 151.14(11) 151.15(11)
H17a C7a H27a 3_555 2_655 yes 129.34(5) 129.34(5) 129.34(5)
H17a C7a H27a 3_555 3_555 yes 29.41(3) 29.38(3) 29.39(3)
H27a C7a H27a . 2_655 yes 68.96(9) 68.95(9) 68.95(9)
H27a C7a H27a . 3_555 yes 135.38(10) 135.32(10) 135.35(10)
H27a C7a H27a 2_655 . yes 68.96(9) 68.95(9) 68.95(9)
H27a C7a H27a 2_655 3_555 yes 106.31(4) 106.30(4) 106.30(4)

loop_
_geom_bond_atom_site_label_1
_geom_bond_atom_site_label_2
_geom_bond_site_symmetry_2
_geom_bond_publ_flag
_geom_bond_distance_max
_geom_bond_distance_min
_geom_bond_distance_av
C3a C4a . yes 2.741(5) 2.735(5) 2.738(5)
C3a C1a . yes 1.378(3) 1.377(3) 1.377(3)
C3a C1a 6_555 yes 1.378(3) 1.377(3) 1.377(3)
C3a C2a . yes 2.391(4) 2.387(4) 2.389(4)
C3a C2a 6_555 yes 2.391(4) 2.387(4) 2.389(4)
C3a O1a . yes 2.336(3) 2.336(2) 2.336(2)
C3a O1a 6_555 yes 2.336(3) 2.336(2) 2.336(2)
C3a H13a . yes 0.992(11) 0.990(11) 0.991(11)
C3a H27a 15_554 yes 2.9281(18) 2.8647(17) 2.8904(12)
C3a H27a 12_545 yes 2.9286(18) 2.8647(17) 2.8917(12)
C4a C1a . yes 2.371(5) 2.366(5) 2.368(5)
C4a C1a 6_555 yes 2.371(5) 2.366(5) 2.368(5)
C4a C2a . yes 1.380(4) 1.379(3) 1.379(3)
C4a C2a 6_555 yes 1.380(4) 1.379(3) 1.379(3)
C4a H14a . yes 0.990(12) 0.988(12) 0.989(12)
C4a H12a . yes 2.078(2) 2.0776(15) 2.0779(18)
C4a H12a 13_455 yes 2.988(4) 2.941(4) 2.975(4)
C4a H12a 10_445 yes 2.988(4) 2.944(4) 2.976(4)
C4a H12a 6_555 yes 2.078(2) 2.0776(15) 2.0779(18)
C4a H27a 11_445 yes 2.9667(19) 2.8866(19) 2.9276(14)
C4a H27a 16_454 yes 2.9667(19) 2.8870(19) 2.9292(14)
C1a C1a 6_555 yes 2.383(3) 2.382(3) 2.383(3)
C1a C2a . yes 1.375(5) 1.371(5) 1.373(5)
C1a C2a 6_555 yes 2.761(4) 2.759(3) 2.760(3)
C1a O1a . yes 1.360(4) 1.359(4) 1.360(4)
C1a H13a . yes 2.063(9) 2.059(9) 2.061(9)
C1a H12a . yes 2.070(4) 2.066(4) 2.068(4)
C1a H10a . yes 1.951(14) 1.951(14) 1.951(14)
C1a H15a 11_445 yes 3.043(12) 2.946(13) 2.999(12)
C2a C2a 6_555 yes 2.407(3) 2.406(3) 2.407(3)
C2a O1a . yes 2.395(5) 2.390(5) 2.392(5)
C2a H14a . yes 2.054(10) 2.051(10) 2.053(10)
C2a H12a . yes 1.001(3) 1.000(3) 1.000(3)
C2a H10a . yes 2.469(12) 2.467(13) 2.468(12)
C2a H27a 16_454 yes 3.002(2) 2.973(2) 2.988(2)
O1a H13a . yes 2.521(5) 2.520(5) 2.520(5)
O1a H13a 13_555 yes 2.756(8) 2.699(8) 2.718(8)
O1a H14a 9_555 yes 2.518(7) 2.404(8) 2.462(7)
O1a H12a . yes 2.623(4) 2.617(4) 2.620(4)
O1a H10a . yes 0.988(13) 0.987(13) 0.988(13)
O1a N2a 11_455 yes 2.758(3) 2.732(3) 2.741(3)
O1a H16a 9_455 yes 3.105(3) 2.915(3) 3.033(4)
O1a H17a 12_555 yes 2.965(3) 2.850(3) 2.929(3)
O1a H27a 3_555 yes 3.026(4) 2.927(4) 2.957(4)
N2a H10a 11_545 yes 1.804(14) 1.781(15) 1.788(15)
N2a H10a 12_545 yes 1.804(14) 1.781(15) 1.788(15)
N2a N2a 3_555 yes 2.4331(11) 2.4290(11) 2.4311(11)
N2a N1a . yes 2.4253(14) 2.4232(14) 2.4242(14)
N2a N1a 2_655 yes 2.4253(14) 2.4232(14) 2.4242(14)
N2a C6a . yes 1.4648(12) 1.4631(12) 1.4640(12)
N2a C5a . yes 2.7992(19) 2.7983(19) 2.7988(19)
N2a C7a . yes 1.4672(14) 1.4655(14) 1.4663(14)
N2a C7a 2_655 yes 1.4672(14) 1.4655(14) 1.4663(14)
N2a C7a 3_555 yes 2.8118(13) 2.8075(13) 2.8096(13)
N2a C7a 4_655 yes 2.8118(13) 2.8075(13) 2.8096(13)
N2a H16a . yes 2.005(9) 2.004(9) 2.004(9)
N2a H16a 2_655 yes 2.005(10) 2.004(9) 2.004(9)
N2a H17a . yes 2.0344(10) 2.0309(10) 2.0326(10)
N2a H17a 2_655 yes 2.0344(10) 2.0309(10) 2.0326(10)
N2a H27a . yes 2.0327(12) 2.0309(12) 2.0318(12)
N2a H27a 2_655 yes 2.0327(12) 2.0309(12) 2.0318(12)
N1a N1a 2_655 yes 2.4263(16) 2.4221(16) 2.4242(16)
N1a C6a . yes 2.804(2) 2.803(2) 2.803(2)
N1a C5a . yes 1.4583(16) 1.4566(16) 1.4574(16)
N1a C7a . yes 1.4599(16) 1.4582(16) 1.4590(16)
N1a C7a 2_655 yes 2.8128(16) 2.8084(16) 2.8106(16)
N1a C7a 3_555 yes 1.4599(16) 1.4582(16) 1.4590(16)
N1a C7a 4_655 yes 2.8128(16) 2.8084(16) 2.8106(16)
N1a H15a . yes 2.023(11) 2.021(11) 2.022(11)
N1a H15a 3_555 yes 2.023(11) 2.021(11) 2.022(11)
N1a H17a . yes 2.0262(15) 2.0245(15) 2.0254(15)
N1a H17a 3_555 yes 2.0262(15) 2.0245(15) 2.0254(15)
N1a H27a . yes 2.0279(10) 2.0245(10) 2.0262(10)
N1a H27a 3_555 yes 2.0279(10) 2.0245(10) 2.0262(10)
C6a H10a 9_545 yes 2.560(16) 2.485(16) 2.528(16)
C6a H10a 10_545 yes 2.560(16) 2.485(16) 2.529(16)
C6a H10a 11_545 yes 2.560(16) 2.485(16) 2.529(16)
C6a H10a 12_545 yes 2.560(16) 2.485(16) 2.528(16)
C6a C7a . yes 2.3689(17) 2.3668(17) 2.3678(17)
C6a C7a 2_655 yes 2.3689(17) 2.3668(17) 2.3678(17)
C6a C7a 3_555 yes 2.3689(17) 2.3668(17) 2.3678(17)
C6a C7a 4_655 yes 2.3689(17) 2.3668(17) 2.3678(17)
C6a H16a . yes 0.976(12) 0.975(12) 0.975(12)
C6a H16a 2_655 yes 0.976(12) 0.975(12) 0.975(12)
C6a H17a . yes 2.5885(11) 2.5849(11) 2.5867(11)
C6a H17a 2_655 yes 2.5885(10) 2.5849(11) 2.5867(11)
C6a H17a 3_555 yes 2.5885(10) 2.5849(11) 2.5867(11)
C6a H17a 4_655 yes 2.5885(11) 2.5849(11) 2.5867(11)
C5a C7a . yes 2.3644(18) 2.3623(18) 2.3633(18)
C5a C7a 2_655 yes 2.3644(18) 2.3623(18) 2.3633(18)
C5a C7a 3_555 yes 2.3644(18) 2.3623(18) 2.3633(18)
C5a C7a 4_655 yes 2.3644(18) 2.3623(18) 2.3633(18)
C5a H15a . yes 1.028(13) 1.027(13) 1.027(13)
C5a H15a 3_555 yes 1.028(13) 1.027(13) 1.027(13)
C5a H27a . yes 2.5920(11) 2.5883(12) 2.5901(12)
C5a H27a 2_655 yes 2.5920(12) 2.5883(12) 2.5901(12)
C5a H27a 3_555 yes 2.5920(12) 2.5883(12) 2.5901(12)
C5a H27a 4_655 yes 2.5920(12) 2.5883(12) 2.5901(12)
C7a H10a 11_545 yes 2.995(12) 2.912(12) 2.937(12)
C7a H10a 12_545 yes 2.535(14) 2.475(14) 2.517(14)
C7a C7a 2_655 yes 2.3825(15) 2.3784(15) 2.3804(15)
C7a C7a 3_555 yes 2.3648(15) 2.3607(15) 2.3627(15)
C7a H16a 2_655 yes 2.562(11) 2.560(11) 2.561(11)
C7a H15a . yes 2.545(13) 2.544(13) 2.545(13)
C7a H17a . yes 1.0012(14) 1.0000(14) 1.0006(14)
C7a H17a 3_555 yes 2.5804(15) 2.5762(15) 2.5783(15)
C7a H27a . yes 1.0012(14) 1.0000(14) 1.0006(14)
C7a H27a 2_655 yes 2.6087(15) 2.6044(15) 2.6065(16)
